data_7244632
loop_
_publ_author_name
'Ma, Shufang'
'Ying, Jun'
'Zhang, Yanping'
'Tian, Aixiang'

_publ_section_title
;
 Four POM-based complexes modified by multi-nuclear clusters: structures,
 photocatalytic, supercapacitor and chromogenic properties
;
_journal_name_full CrystEngComm
_journal_paper_doi 10.1039/D2CE00255H
_journal_year 2022
_chemical_formula_moiety '2(Mo12 O40 P), C18 H41 Cu N8 O5, 4(H2 O), C9 H17 N4 O'
_chemical_formula_sum 'C27 H66 Cu Mo24 N12 O90 P2'
_chemical_formula_weight 4426.95
_space_group_crystal_system orthorhombic
_space_group_IT_number 19
_space_group_name_Hall 'P 2ac 2ab'
_space_group_name_H-M_alt 'P 21 21 21'
_atom_sites_solution_hydrogens mixed
_atom_sites_solution_primary dual
_audit_block_doi 10.5517/ccdc.csd.cc29cp4j
_audit_creation_date 2021-12-15
_audit_creation_method
;
Olex2 1.3
(compiled 2020.06.28 svn.raecde09e for OlexSys, GUI svn.r6132)
;
_audit_update_record
;
2021-12-21 deposited with the CCDC.	2022-03-16 downloaded from the CCDC.
;
_cell_angle_alpha 90
_cell_angle_beta 90
_cell_angle_gamma 90
_cell_formula_units_Z 4
_cell_length_a 14.7092(4)
_cell_length_b 22.2121(6)
_cell_length_c 30.2861(8)
_cell_measurement_reflns_used 9891
_cell_measurement_temperature 296.15
_cell_measurement_theta_max 26.11
_cell_measurement_theta_min 2.27
_cell_volume 9895.1(5)
_computing_cell_refinement 'SAINT V8.18C (?, 2016)'
_computing_data_reduction 'SAINT V8.18C (?, 2016)'
_computing_molecular_graphics 'Olex2 1.3 (Dolomanov et al., 2009)'
_computing_publication_material 'Olex2 1.3 (Dolomanov et al., 2009)'
_computing_structure_refinement 'SHELXL 2018/3 (Sheldrick, 2015)'
_computing_structure_solution 'SHELXT 2014/5 (Sheldrick, 2014)'
_diffrn_ambient_temperature 296.15
_diffrn_measured_fraction_theta_full 1.000
_diffrn_measured_fraction_theta_max 0.999
_diffrn_measurement_device_type 'Bruker APEX-II CCD'
_diffrn_measurement_method '\f and \w scans'
_diffrn_radiation_monochromator graphite
_diffrn_radiation_type MoK\a
_diffrn_radiation_wavelength 0.71073
_diffrn_reflns_av_R_equivalents 0.0472
_diffrn_reflns_av_unetI/netI 0.0566
_diffrn_reflns_Laue_measured_fraction_full 1.000
_diffrn_reflns_Laue_measured_fraction_max 0.999
_diffrn_reflns_limit_h_max 17
_diffrn_reflns_limit_h_min -19
_diffrn_reflns_limit_k_max 29
_diffrn_reflns_limit_k_min -26
_diffrn_reflns_limit_l_max 37
_diffrn_reflns_limit_l_min -40
_diffrn_reflns_number 73422
_diffrn_reflns_point_group_measured_fraction_full 1.000
_diffrn_reflns_point_group_measured_fraction_max 0.998
_diffrn_reflns_theta_full 25.242
_diffrn_reflns_theta_max 28.258
_diffrn_reflns_theta_min 1.137
_diffrn_source_current 30.0
_diffrn_source_power 1.2
_diffrn_source_voltage 40.0
_diffrn_standards_number 0
_exptl_absorpt_coefficient_mu 3.295
_exptl_absorpt_correction_T_max 0.7457
_exptl_absorpt_correction_T_min 0.5693
_exptl_absorpt_correction_type none
_exptl_absorpt_process_details
;
SADABS-2008/1 (Bruker,2008) was used for absorption correction.
wR2(int) was 0.0750 before and 0.0370 after correction.
The Ratio of minimum to maximum transmission is 0.7634.
The \l/2 correction factor is 0.0015.
;
_exptl_crystal_colour green
_exptl_crystal_density_diffrn 2.972
_exptl_crystal_description block
_exptl_crystal_F_000 8396
_exptl_crystal_size_max 0.19
_exptl_crystal_size_mid 0.17
_exptl_crystal_size_min 0.15
_refine_diff_density_max 2.651
_refine_diff_density_min -1.409
_refine_diff_density_rms 0.171
_refine_ls_abs_structure_details
;
 Flack x determined using 7966 quotients [(I+)-(I-)]/[(I+)+(I-)]
 (Parsons, Flack and Wagner, Acta Cryst. B69 (2013) 249-259).
;
_refine_ls_abs_structure_Flack -0.009(11)
_refine_ls_extinction_method none
_refine_ls_goodness_of_fit_ref 1.052
_refine_ls_hydrogen_treatment constr
_refine_ls_matrix_type full
_refine_ls_number_parameters 1423
_refine_ls_number_reflns 24459
_refine_ls_number_restraints 26
_refine_ls_restrained_S_all 1.060
_refine_ls_R_factor_all 0.0554
_refine_ls_R_factor_gt 0.0366
_refine_ls_shift/su_max 0.001
_refine_ls_shift/su_mean 0.000
_refine_ls_structure_factor_coef Fsqd
_refine_ls_weighting_details 'w=1/[\s^2^(Fo^2^)+(0.0435P)^2^+8.3578P] where P=(Fo^2^+2Fc^2^)/3'
_refine_ls_weighting_scheme calc
_refine_ls_wR_factor_gt 0.0834
_refine_ls_wR_factor_ref 0.0938
_reflns_Friedel_coverage 0.849
_reflns_Friedel_fraction_full 1.000
_reflns_Friedel_fraction_max 0.997
_reflns_number_gt 20144
_reflns_number_total 24459
_reflns_threshold_expression 'I > 2\s(I)'
_cod_data_source_file d2ce00255h2.cif
_cod_data_source_block 2
_cod_database_code 7244632
_shelx_shelxl_version_number 2018/3
_shelx_space_group_comment
;
The symmetry employed for this shelxl refinement is uniquely defined
by the following loop, which should always be used as a source of
symmetry information in preference to the above space-group names.
They are only intended as comments.
;
_olex2_refinement_description
;
1. Fixed Uiso
 At 1.2 times of:
  All C(H) groups, All C(H,H) groups, All N(H) groups
 At 1.5 times of:
  All O(H,H) groups
2. Restrained distances
 H87B-H21B
 2.55 with sigma of 0.01
 H4-H85A
 2.22 with sigma of 0.01
 H4-H85B
 2.15 with sigma of 0.01
 H87A-H12
 2.15 with sigma of 0.01
 H6-H90A
 2.15 with sigma of 0.01
 H86A-H88A
 2.15 with sigma of 0.01
 Cu1-H88A \\sim Cu1-H88B
 with sigma of 0.02
 Cu1-H89A \\sim Cu1-H89B
 with sigma of 0.02
3. Rigid bond restraints
 O86
 with sigma for 1-2 distances of 0.005 and sigma for 1-3 distances of 0.0025
4. Uiso/Uaniso restraints and constraints
Uanis(O86) \\sim Ueq: with sigma of 0.01 and sigma for terminal atoms of 0.02
Uanis(C21) \\sim Ueq: with sigma of 0.01 and sigma for terminal atoms of 0.02
Uanis(O90) \\sim Ueq, Uanis(O86) \\sim Ueq: with sigma of 0.001 and sigma for
terminal atoms of 0.002
5.a Free rotating group:
 O85(H85A,H85B), O84(H84A,H84B), O88(H88A,H88B), O89(H89A,H89B), O86(H86A,
 H86B), O87(H87A,H87B)
5.b Ternary CH refined with riding coordinates:
 N4(H4), N8(H8), N12(H12)
5.c Secondary CH2 refined with riding coordinates:
 C13(H13A,H13B), C15(H15A,H15B), C5(H5A,H5B), C6(H6A,H6B), C17(H17A,H17B),
 C12(H12A,H12B), C27(H27A,H27B), C16(H16A,H16B), C14(H14A,H14B), C7(H7A,H7B),
 C25(H25A,H25B), C23(H23A,H23B), C26(H26A,H26B), C9(H9A,H9B), C18(H18A,H18B),
 C3(H3A,H3B), C8(H8A,H8B), C24(H24A,H24B), C4(H4A,H4B), C22(H22A,H22B),
 C21(H21A,H21B)
5.d Aromatic/amide H refined with riding coordinates:
 N6(H6), C10(H10), C1(H1), C2(H2), C11(H11), C20(H20), C19(H19)
5.e X=CH2 refined with riding coordinates:
 O90(H90A,H90B)
;
_olex2_submission_special_instructions 'No special instructions were received'

loop_
_space_group_symop_operation_xyz
'x, y, z'
'-x+1/2, -y, z+1/2'
'-x, y+1/2, -z+1/2'
'x+1/2, -y+1/2, -z'

loop_
_atom_site_label
_atom_site_type_symbol
_atom_site_fract_x
_atom_site_fract_y
_atom_site_fract_z
_atom_site_U_iso_or_equiv
_atom_site_adp_type
_atom_site_occupancy
_atom_site_site_symmetry_order
_atom_site_calc_flag
_atom_site_refinement_flags_posn
_atom_site_refinement_flags_adp
_atom_site_refinement_flags_occupancy
_atom_site_disorder_assembly
_atom_site_disorder_group
Mo16 Mo 0.50822(6) 0.69190(4) 0.50267(3) 0.0231(2) Uani 1 1 d . . . . .
Mo22 Mo 0.71403(6) 0.74443(4) 0.53721(3) 0.0234(2) Uani 1 1 d . . . . .
Mo19 Mo 0.70304(7) 0.58024(4) 0.70064(3) 0.0241(2) Uani 1 1 d . . . . .
Mo13 Mo 0.39944(6) 0.56522(4) 0.56162(3) 0.0236(2) Uani 1 1 d . . . . .
Mo14 Mo 0.59403(7) 0.48109(4) 0.56829(3) 0.0241(2) Uani 1 1 d . . . . .
Mo15 Mo 0.48011(7) 0.52124(4) 0.66198(3) 0.0240(2) Uani 1 1 d . . . . .
Mo23 Mo 0.80307(6) 0.69679(4) 0.64652(3) 0.0236(2) Uani 1 1 d . . . . .
Mo21 Mo 0.69492(6) 0.60056(4) 0.49922(3) 0.0247(2) Uani 1 1 d . . . . .
Mo6 Mo -0.03740(7) 0.23595(4) 0.73521(3) 0.0263(2) Uani 1 1 d . . . . .
Mo20 Mo 0.80899(6) 0.55478(4) 0.60275(3) 0.0257(2) Uani 1 1 d . . . . .
Mo8 Mo 0.18400(7) 0.26800(5) 0.52747(3) 0.0259(2) Uani 1 1 d . . . . .
Mo1 Mo -0.01820(6) 0.19251(5) 0.53366(3) 0.0264(2) Uani 1 1 d . . . . .
Mo11 Mo -0.02679(7) 0.38490(4) 0.68013(3) 0.0265(2) Uani 1 1 d . . . . .
Mo17 Mo 0.39211(6) 0.71919(4) 0.60953(4) 0.0269(2) Uani 1 1 d . . . . .
Mo12 Mo 0.18177(7) 0.31641(5) 0.72693(3) 0.0268(2) Uani 1 1 d . . . . .
Mo7 Mo 0.27959(7) 0.19670(4) 0.67583(4) 0.0282(2) Uani 1 1 d . . . . .
Mo3 Mo -0.13330(6) 0.17622(5) 0.64160(3) 0.0275(2) Uani 1 1 d . . . . .
Mo24 Mo 0.59108(7) 0.78678(4) 0.63975(4) 0.0273(2) Uani 1 1 d . . . . .
Mo18 Mo 0.49900(7) 0.67688(4) 0.70500(3) 0.0277(2) Uani 1 1 d . . . . .
Mo10 Mo 0.28703(7) 0.33518(4) 0.62707(3) 0.0262(2) Uani 1 1 d . . . . .
Mo2 Mo 0.17384(7) 0.12984(4) 0.57606(3) 0.0293(2) Uani 1 1 d . . . . .
Mo4 Mo 0.06125(7) 0.11521(4) 0.68471(4) 0.0292(2) Uani 1 1 d . . . . .
Mo9 Mo 0.07548(7) 0.39944(4) 0.57959(4) 0.0295(2) Uani 1 1 d . . . . .
Mo5 Mo -0.12458(7) 0.32461(5) 0.58772(4) 0.0296(2) Uani 1 1 d . . . . .
Cu1 Cu 0.03101(10) 0.48428(7) 0.45882(6) 0.0390(4) Uani 1 1 d D . . . .
P1 P 0.07524(17) 0.25589(11) 0.63180(8) 0.0138(5) Uani 1 1 d . . . . .
P2 P 0.59801(17) 0.63528(11) 0.60296(9) 0.0142(5) Uani 1 1 d . . . . .
O58 O 0.8644(5) 0.6269(3) 0.6193(3) 0.0235(16) Uani 1 1 d . . . . .
O76 O 0.7492(5) 0.6830(3) 0.5000(3) 0.0261(17) Uani 1 1 d . . . . .
O11 O 0.1021(5) 0.1038(3) 0.6264(3) 0.0277(17) Uani 1 1 d . . . . .
O47 O 0.6121(5) 0.6414(3) 0.7135(2) 0.0250(17) Uani 1 1 d . . . . .
O6 O -0.1363(5) 0.2050(3) 0.7033(3) 0.0275(17) Uani 1 1 d . . . . .
O18 O 0.2645(5) 0.2492(3) 0.7256(2) 0.0269(17) Uani 1 1 d . . . . .
O60 O 0.7052(5) 0.4997(3) 0.5925(2) 0.0250(17) Uani 1 1 d . . . . .
O69 O 0.4452(5) 0.7248(3) 0.5499(3) 0.0258(17) Uani 1 1 d . . . . .
O62 O 0.4675(5) 0.4986(3) 0.5460(3) 0.0247(17) Uani 1 1 d . . . . .
O50 O 0.7864(5) 0.5379(3) 0.6650(2) 0.0237(16) Uani 1 1 d . . . . .
O24 O -0.0762(5) 0.2669(3) 0.5481(3) 0.0271(17) Uani 1 1 d . . . . .
O54 O 0.4687(5) 0.7892(3) 0.6225(3) 0.0292(18) Uani 1 1 d . . . . .
O74 O 0.4478(5) 0.6155(3) 0.5197(2) 0.0233(16) Uani 1 1 d . . . . .
O77 O 0.5941(5) 0.6371(3) 0.4721(2) 0.0242(16) Uani 1 1 d . . . . .
O72 O 0.7776(5) 0.5842(3) 0.5467(2) 0.0242(16) Uani 1 1 d . . . . .
O56 O 0.7059(5) 0.7469(3) 0.6573(3) 0.0266(17) Uani 1 1 d . . . . .
O64 O 0.3687(5) 0.6398(3) 0.5946(3) 0.0277(18) Uani 1 1 d . . . . .
O52 O 0.3872(5) 0.5281(3) 0.6208(3) 0.0263(17) Uani 1 1 d . . . . .
O37 O 0.1899(5) 0.3846(3) 0.6091(2) 0.0273(17) Uani 1 1 d . . . . .
O31 O 0.2698(5) 0.3555(3) 0.6873(2) 0.0251(17) Uani 1 1 d . . . . .
O14 O -0.1267(5) 0.3734(3) 0.6410(3) 0.0250(16) Uani 1 1 d . . . . .
O2 O 0.0143(5) 0.1569(3) 0.7365(3) 0.0281(17) Uani 1 1 d . . . . .
O45 O 0.4602(5) 0.5963(3) 0.6866(3) 0.0251(17) Uani 1 1 d . . . . .
O48 O 0.6049(5) 0.5319(3) 0.6851(2) 0.0226(16) Uani 1 1 d . . . . .
O12 O -0.0844(5) 0.1633(3) 0.5861(3) 0.0280(17) Uani 1 1 d . . . . .
O7 O -0.1559(5) 0.2569(3) 0.6247(2) 0.0239(16) Uani 1 1 d . . . . .
O49 O 0.7877(5) 0.6484(3) 0.6959(2) 0.0250(16) Uani 1 1 d . . . . .
O51 O 0.5394(5) 0.4638(3) 0.6223(2) 0.0222(16) Uani 1 1 d . . . . .
O30 O 0.0317(5) 0.4313(3) 0.6342(3) 0.0272(17) Uani 1 1 d . . . . .
O3 O -0.0632(5) 0.1101(3) 0.6656(3) 0.0276(17) Uani 1 1 d . . . . .
O66 O 0.6872(4) 0.6228(3) 0.6276(2) 0.0193(15) Uani 1 1 d . . . . .
O36 O 0.2628(5) 0.2917(3) 0.5714(2) 0.0247(16) Uani 1 1 d . . . . .
O63 O 0.2956(5) 0.5485(4) 0.5409(3) 0.0338(19) Uani 1 1 d . . . . .
O80 O 0.7646(5) 0.8045(4) 0.5161(3) 0.0327(19) Uani 1 1 d . . . . .
O75 O 0.6000(5) 0.7484(3) 0.5030(2) 0.0247(16) Uani 1 1 d . . . . .
O35 O 0.1149(5) 0.3378(3) 0.5402(2) 0.0271(17) Uani 1 1 d . . . . .
O20 O 0.2524(5) 0.1616(3) 0.6192(3) 0.0259(17) Uani 1 1 d . . . . .
O73 O 0.6279(5) 0.5354(3) 0.5195(3) 0.0269(17) Uani 1 1 d . . . . .
O33 O 0.2206(5) 0.1854(3) 0.5341(3) 0.0281(17) Uani 1 1 d . . . . .
O79 O 0.7505(5) 0.5724(4) 0.4558(3) 0.0306(18) Uani 1 1 d . . . . .
O32 O 0.3427(5) 0.2605(3) 0.6468(3) 0.0273(17) Uani 1 1 d . . . . .
O71 O 0.7860(5) 0.7219(3) 0.5839(3) 0.0256(16) Uani 1 1 d . . . . .
O9 O 0.0846(5) 0.2667(3) 0.7431(2) 0.0249(16) Uani 1 1 d . . . . .
O68 O 0.6191(4) 0.6585(3) 0.5559(2) 0.0177(14) Uani 1 1 d . . . . .
O70 O 0.6372(5) 0.7837(3) 0.5836(3) 0.0281(17) Uani 1 1 d . . . . .
O10 O 0.1750(5) 0.1518(3) 0.6955(3) 0.0268(17) Uani 1 1 d . . . . .
O29 O -0.0468(5) 0.3846(3) 0.5627(3) 0.0272(17) Uani 1 1 d . . . . .
O44 O 0.3922(5) 0.7039(3) 0.6698(3) 0.0299(18) Uani 1 1 d . . . . .
O85 O -0.0174(6) 0.5672(4) 0.6967(3) 0.040(2) Uani 1 1 d G . . . .
H85A H -0.029863 0.539287 0.714706 0.060 Uiso 1 1 d DG U . . .
H85B H -0.032024 0.599490 0.710000 0.060 Uiso 1 1 d DG U . . .
O78 O 0.4494(5) 0.7148(4) 0.4579(3) 0.0307(18) Uani 1 1 d . . . . .
O13 O 0.0171(5) 0.2140(3) 0.6610(2) 0.0196(15) Uani 1 1 d . . . . .
O8 O -0.0606(5) 0.3143(3) 0.7122(3) 0.0259(17) Uani 1 1 d . . . . .
O34 O 0.0715(5) 0.2332(3) 0.5025(3) 0.0285(17) Uani 1 1 d . . . . .
O16 O 0.0931(5) 0.3711(3) 0.7043(2) 0.0248(16) Uani 1 1 d . . . . .
O39 O 0.2363(5) 0.2873(4) 0.4805(3) 0.036(2) Uani 1 1 d . . . . .
O67 O 0.5420(5) 0.5772(3) 0.6000(2) 0.0211(15) Uani 1 1 d . . . . .
O23 O -0.0830(5) 0.1669(4) 0.4922(3) 0.0341(19) Uani 1 1 d . . . . .
O22 O 0.0629(5) 0.1260(3) 0.5430(3) 0.0293(18) Uani 1 1 d . . . . .
O65 O 0.5444(4) 0.6837(3) 0.6276(2) 0.0186(15) Uani 1 1 d . . . . .
O46 O 0.5456(5) 0.7541(3) 0.6974(3) 0.0298(18) Uani 1 1 d . . . . .
O27 O 0.0941(4) 0.2249(3) 0.5875(2) 0.0190(15) Uani 1 1 d . . . . .
N3 N 0.0619(7) 0.6322(4) 0.5380(4) 0.032(2) Uani 1 1 d . . . . .
O82 O 0.2401(7) 0.1328(4) 0.2294(3) 0.052(3) Uani 1 1 d . . . . .
O61 O 0.6082(5) 0.4131(3) 0.5472(3) 0.0318(19) Uani 1 1 d . . . . .
O25 O -0.2247(6) 0.3413(4) 0.5656(3) 0.041(2) Uani 1 1 d . . . . .
O53 O 0.2908(5) 0.7530(4) 0.6028(3) 0.037(2) Uani 1 1 d . . . . .
O19 O 0.3677(6) 0.1545(4) 0.6927(3) 0.039(2) Uani 1 1 d . . . . .
O41 O 0.4556(6) 0.6802(4) 0.7560(3) 0.044(2) Uani 1 1 d . . . . .
O26 O 0.0240(5) 0.3146(3) 0.6239(2) 0.0186(14) Uani 1 1 d . . . . .
O40 O 0.3796(6) 0.3748(4) 0.6138(3) 0.037(2) Uani 1 1 d . . . . .
O55 O 0.6109(6) 0.8582(3) 0.6557(3) 0.041(2) Uani 1 1 d . . . . .
O59 O 0.8988(5) 0.5118(4) 0.5923(3) 0.036(2) Uani 1 1 d . . . . .
O42 O 0.4359(6) 0.4736(4) 0.6992(3) 0.035(2) Uani 1 1 d . . . . .
O43 O 0.7300(5) 0.5551(3) 0.7513(3) 0.0315(19) Uani 1 1 d . . . . .
O83 O 0.2528(6) 0.5365(4) 0.3883(4) 0.046(3) Uani 1 1 d . . . . .
O17 O 0.2110(6) 0.3492(4) 0.7748(3) 0.036(2) Uani 1 1 d . . . . .
O4 O -0.2377(5) 0.1456(4) 0.6381(3) 0.036(2) Uani 1 1 d . . . . .
O28 O 0.1658(5) 0.2696(3) 0.6550(2) 0.0193(15) Uani 1 1 d . . . . .
O1 O 0.0741(6) 0.0454(3) 0.7059(3) 0.036(2) Uani 1 1 d . . . . .
O84 O -0.0412(6) 0.1600(5) 0.2685(4) 0.053(3) Uani 1 1 d G . . . .
H84A H -0.052079 0.177111 0.243889 0.080 Uiso 1 1 d G U . . .
H84B H -0.072401 0.127852 0.270332 0.080 Uiso 1 1 d G U . . .
O21 O 0.2241(6) 0.0653(4) 0.5616(3) 0.039(2) Uani 1 1 d . . . . .
N4 N 0.1613(6) 0.5718(5) 0.6742(3) 0.033(2) Uani 1 1 d . . . . .
H4 H 0.100188 0.572771 0.687016 0.040 Uiso 1 1 calc DR U . . .
O57 O 0.8933(5) 0.7391(4) 0.6595(3) 0.0335(19) Uani 1 1 d . . . . .
O15 O -0.0662(6) 0.4391(3) 0.7131(3) 0.036(2) Uani 1 1 d . . . . .
O5 O -0.0806(6) 0.2418(4) 0.7864(3) 0.036(2) Uani 1 1 d . . . . .
O88 O 0.1641(6) 0.4750(5) 0.4556(4) 0.056(3) Uani 1 1 d G . . . .
H88A H 0.195137 0.467544 0.478692 0.084 Uiso 1 1 d DG U . . .
H88B H 0.196964 0.498993 0.440783 0.084 Uiso 1 1 d DG U . . .
C13 C 0.0741(8) 0.2422(5) 0.3590(4) 0.029(3) Uani 1 1 d . . . . .
H13A H 0.113852 0.274200 0.348914 0.035 Uiso 1 1 calc R U . . .
H13B H 0.016601 0.245442 0.343512 0.035 Uiso 1 1 calc R U . . .
O81 O 0.2597(7) 0.5341(4) 0.7501(3) 0.052(3) Uani 1 1 d . . . . .
N5 N 0.0148(7) 0.4002(5) 0.4423(4) 0.039(3) Uani 1 1 d . . . . .
N7 N 0.0249(7) 0.3057(4) 0.4215(3) 0.033(2) Uani 1 1 d . . . . .
N8 N 0.1302(6) 0.1661(4) 0.3037(3) 0.025(2) Uani 1 1 d . . . . .
H8 H 0.070586 0.164815 0.289236 0.031 Uiso 1 1 calc R U . . .
O38 O 0.0985(6) 0.4627(4) 0.5515(3) 0.041(2) Uani 1 1 d . . . . .
N6 N -0.0692(8) 0.3666(5) 0.4484(4) 0.056(3) Uani 1 1 d . . . . .
H6 H -0.117670 0.380933 0.460231 0.067 Uiso 1 1 calc DR U . . .
N12 N 0.4261(7) 0.5897(4) 0.3692(4) 0.034(2) Uani 1 1 d . . . . .
H12 H 0.460048 0.572339 0.393925 0.041 Uiso 1 1 calc DR U . . .
C15 C 0.1887(9) 0.2104(5) 0.2800(4) 0.035(3) Uani 1 1 d . . . . .
H15A H 0.247706 0.212869 0.294150 0.041 Uiso 1 1 calc R U . . .
H15B H 0.160847 0.249985 0.280932 0.041 Uiso 1 1 calc R U . . .
C5 C 0.1533(9) 0.5879(6) 0.6255(4) 0.041(3) Uani 1 1 d . . . . .
H5A H 0.213651 0.592817 0.613149 0.049 Uiso 1 1 calc R U . . .
H5B H 0.123654 0.555165 0.609964 0.049 Uiso 1 1 calc R U . . .
N1 N 0.0362(7) 0.5641(4) 0.4891(4) 0.037(3) Uani 1 1 d . . . . .
C6 C 0.2193(9) 0.6141(5) 0.6996(5) 0.038(3) Uani 1 1 d . . . . .
H6A H 0.194146 0.654382 0.698135 0.046 Uiso 1 1 calc R U . . .
H6B H 0.280040 0.614986 0.687157 0.046 Uiso 1 1 calc R U . . .
N9 N 0.8784(8) 0.5661(6) 0.3569(5) 0.056(3) Uani 1 1 d . . . . .
C17 C 0.1732(11) 0.1054(5) 0.2999(4) 0.044(3) Uani 1 1 d . . . . .
H17A H 0.135201 0.075313 0.314084 0.053 Uiso 1 1 calc R U . . .
H17B H 0.232088 0.105386 0.314316 0.053 Uiso 1 1 calc R U . . .
N2 N -0.0426(7) 0.5972(5) 0.4938(4) 0.045(3) Uani 1 1 d . . . . .
C10 C -0.0617(9) 0.3165(6) 0.4348(5) 0.041(3) Uani 1 1 d . . . . .
H10 H -0.108780 0.288558 0.433447 0.050 Uiso 1 1 calc R U . . .
C12 C 0.0594(10) 0.2470(5) 0.4077(4) 0.039(3) Uani 1 1 d . . . . .
H12A H 0.016595 0.216199 0.416802 0.046 Uiso 1 1 calc R U . . .
H12B H 0.116483 0.239341 0.422689 0.046 Uiso 1 1 calc R U . . .
C27 C 0.3256(9) 0.5012(5) 0.3688(5) 0.041(3) Uani 1 1 d . . . . .
H27A H 0.299466 0.470094 0.350251 0.049 Uiso 1 1 calc R U . . .
H27B H 0.359735 0.481592 0.392117 0.049 Uiso 1 1 calc R U . . .
C16 C 0.2000(11) 0.1903(6) 0.2320(4) 0.048(4) Uani 1 1 d . . . . .
H16A H 0.140989 0.189394 0.217727 0.057 Uiso 1 1 calc R U . . .
H16B H 0.237773 0.219085 0.216404 0.057 Uiso 1 1 calc R U . . .
N10 N 0.8441(9) 0.5134(7) 0.3412(5) 0.063(4) Uani 1 1 d . . . . .
C14 C 0.1170(9) 0.1816(5) 0.3506(4) 0.032(3) Uani 1 1 d . . . . .
H14A H 0.175625 0.180479 0.365199 0.039 Uiso 1 1 calc R U . . .
H14B H 0.079163 0.150860 0.364063 0.039 Uiso 1 1 calc R U . . .
C7 C 0.1963(9) 0.5101(5) 0.6783(5) 0.039(3) Uani 1 1 d . . . . .
H7A H 0.256352 0.507394 0.665245 0.047 Uiso 1 1 calc R U . . .
H7B H 0.156448 0.482280 0.663038 0.047 Uiso 1 1 calc R U . . .
N11 N 0.7300(8) 0.5700(7) 0.3604(4) 0.057(4) Uani 1 1 d . . . . .
C1 C 0.0968(8) 0.5872(5) 0.5159(4) 0.037(3) Uani 1 1 d . . . . .
H1 H 0.156271 0.573555 0.518796 0.044 Uiso 1 1 calc R U . . .
C25 C 0.3474(8) 0.6251(5) 0.3877(5) 0.036(3) Uani 1 1 d . . . . .
H25A H 0.370267 0.657362 0.406195 0.043 Uiso 1 1 calc R U . . .
H25B H 0.312991 0.642880 0.363742 0.043 Uiso 1 1 calc R U . . .
C23 C 0.4896(9) 0.6299(7) 0.3435(6) 0.053(4) Uani 1 1 d . . . . .
H23A H 0.458781 0.643310 0.316886 0.064 Uiso 1 1 calc R U . . .
H23B H 0.502986 0.665275 0.361074 0.064 Uiso 1 1 calc R U . . .
C26 C 0.2875(9) 0.5857(6) 0.4140(5) 0.046(4) Uani 1 1 d . . . . .
H26A H 0.321211 0.569861 0.438994 0.055 Uiso 1 1 calc R U . . .
H26B H 0.237076 0.609125 0.425414 0.055 Uiso 1 1 calc R U . . .
C9 C 0.2236(11) 0.5931(6) 0.7479(5) 0.051(4) Uani 1 1 d . . . . .
H9A H 0.261542 0.620332 0.764866 0.061 Uiso 1 1 calc R U . . .
H9B H 0.163027 0.593576 0.760652 0.061 Uiso 1 1 calc R U . . .
O90 O -0.1017(10) 0.4987(5) 0.4596(5) 0.100(5) Uani 1 1 d . U . . .
H90A H -0.141623 0.467504 0.452925 0.150 Uiso 1 1 calc DR U . . .
H90B H -0.124185 0.536631 0.466592 0.150 Uiso 1 1 calc R U . . .
C2 C -0.0256(8) 0.6373(6) 0.5235(5) 0.042(3) Uani 1 1 d . . . . .
H2 H -0.067189 0.665640 0.533597 0.050 Uiso 1 1 calc R U . . .
C11 C 0.0715(9) 0.3572(5) 0.4271(4) 0.036(3) Uani 1 1 d . . . . .
H11 H 0.133083 0.362445 0.421287 0.044 Uiso 1 1 calc R U . . .
O89 O 0.0493(8) 0.5274(7) 0.3892(5) 0.086(4) Uani 1 1 d G . . . .
H89A H 0.005844 0.538214 0.372564 0.129 Uiso 1 1 d DG U . . .
H89B H 0.092886 0.519760 0.371580 0.129 Uiso 1 1 d DG U . . .
C18 C 0.1839(13) 0.0909(6) 0.2507(5) 0.064(5) Uani 1 1 d . . . . .
H18A H 0.209688 0.050944 0.247500 0.077 Uiso 1 1 calc R U . . .
H18B H 0.124534 0.090900 0.236789 0.077 Uiso 1 1 calc R U . . .
C3 C 0.1059(11) 0.6687(6) 0.5711(5) 0.049(4) Uani 1 1 d . . . . .
H3A H 0.079696 0.708713 0.570137 0.059 Uiso 1 1 calc R U . . .
H3B H 0.169693 0.672378 0.563446 0.059 Uiso 1 1 calc R U . . .
C8 C 0.2009(13) 0.4942(6) 0.7270(5) 0.060(5) Uani 1 1 d . . . . .
H8A H 0.140403 0.496417 0.739739 0.072 Uiso 1 1 calc R U . . .
H8B H 0.222679 0.453260 0.730347 0.072 Uiso 1 1 calc R U . . .
C20 C 0.7529(11) 0.5143(9) 0.3435(5) 0.061(5) Uani 1 1 d . . . . .
H20 H 0.713281 0.483618 0.335439 0.073 Uiso 1 1 calc R U . . .
C24 C 0.3890(8) 0.5389(5) 0.3417(4) 0.036(3) Uani 1 1 d . . . . .
H24A H 0.356903 0.554996 0.316352 0.043 Uiso 1 1 calc R U . . .
H24B H 0.438733 0.514150 0.330997 0.043 Uiso 1 1 calc R U . . .
C19 C 0.8095(11) 0.5988(7) 0.3677(5) 0.051(4) Uani 1 1 d . . . . .
H19 H 0.814036 0.637567 0.379198 0.061 Uiso 1 1 calc R U . . .
C4 C 0.0995(10) 0.6454(6) 0.6187(4) 0.043(3) Uani 1 1 d . . . . .
H4A H 0.122016 0.676080 0.638639 0.051 Uiso 1 1 calc R U . . .
H4B H 0.036188 0.638007 0.625857 0.051 Uiso 1 1 calc R U . . .
O86 O 0.2918(12) 0.4276(7) 0.5016(6) 0.106(5) Uani 1 1 d G U . . .
H86A H 0.297891 0.399122 0.483067 0.159 Uiso 1 1 d DG U . . .
H86B H 0.272841 0.410440 0.524929 0.159 Uiso 1 1 d G U . . .
C22 C 0.5749(8) 0.6013(6) 0.3310(4) 0.042(3) Uani 1 1 d . . . . .
H22A H 0.606116 0.626669 0.309800 0.050 Uiso 1 1 calc R U . . .
H22B H 0.561772 0.563188 0.316657 0.050 Uiso 1 1 calc R U . . .
C21 C 0.6376(12) 0.5900(11) 0.3704(7) 0.090(6) Uani 1 1 d . U . . .
H21A H 0.641603 0.626909 0.387397 0.108 Uiso 1 1 calc R U . . .
H21B H 0.609355 0.559919 0.389172 0.108 Uiso 1 1 calc DR U . . .
O87 O 0.5021(9) 0.5134(5) 0.4377(4) 0.078(4) Uani 1 1 d G . . . .
H87A H 0.510620 0.546474 0.457739 0.117 Uiso 1 1 d DG U . . .
H87B H 0.546511 0.485021 0.444980 0.117 Uiso 1 1 d DG U . . .

loop_
_atom_site_aniso_label
_atom_site_aniso_U_11
_atom_site_aniso_U_22
_atom_site_aniso_U_33
_atom_site_aniso_U_23
_atom_site_aniso_U_13
_atom_site_aniso_U_12
Mo16 0.0183(4) 0.0278(5) 0.0233(5) 0.0056(4) -0.0050(4) 0.0006(4)
Mo22 0.0208(4) 0.0246(5) 0.0248(5) 0.0067(4) -0.0029(4) -0.0045(4)
Mo19 0.0263(5) 0.0259(5) 0.0203(5) 0.0045(4) -0.0058(4) -0.0029(4)
Mo13 0.0169(4) 0.0246(5) 0.0293(5) 0.0002(4) -0.0050(4) -0.0023(4)
Mo14 0.0260(5) 0.0190(4) 0.0272(5) -0.0053(4) -0.0020(4) 0.0027(4)
Mo15 0.0249(5) 0.0226(4) 0.0246(5) 0.0024(4) 0.0010(4) -0.0045(4)
Mo23 0.0227(5) 0.0215(4) 0.0266(5) 0.0022(4) -0.0086(4) -0.0059(4)
Mo21 0.0254(5) 0.0293(5) 0.0194(5) -0.0011(4) 0.0033(4) 0.0064(4)
Mo6 0.0343(5) 0.0244(5) 0.0203(5) 0.0002(4) 0.0065(4) -0.0034(4)
Mo20 0.0205(5) 0.0279(5) 0.0285(5) -0.0054(4) -0.0061(4) 0.0085(4)
Mo8 0.0256(5) 0.0341(5) 0.0180(5) -0.0035(4) 0.0039(4) -0.0046(4)
Mo1 0.0210(5) 0.0365(5) 0.0219(5) -0.0080(4) -0.0038(4) -0.0017(4)
Mo11 0.0358(5) 0.0194(4) 0.0244(5) -0.0039(4) 0.0023(4) 0.0066(4)
Mo17 0.0201(5) 0.0259(5) 0.0347(6) -0.0052(4) -0.0010(4) 0.0066(4)
Mo12 0.0269(5) 0.0350(5) 0.0185(5) -0.0075(4) -0.0025(4) -0.0030(4)
Mo7 0.0240(5) 0.0265(5) 0.0340(6) 0.0006(4) -0.0098(4) 0.0056(4)
Mo3 0.0203(5) 0.0328(5) 0.0295(6) 0.0013(4) 0.0005(4) -0.0062(4)
Mo24 0.0298(5) 0.0170(4) 0.0350(6) -0.0065(4) 0.0022(4) -0.0012(4)
Mo18 0.0359(5) 0.0258(5) 0.0213(5) -0.0029(4) 0.0059(4) 0.0038(4)
Mo10 0.0239(5) 0.0312(5) 0.0235(5) 0.0020(4) -0.0023(4) -0.0093(4)
Mo2 0.0344(5) 0.0257(5) 0.0276(6) -0.0071(4) -0.0021(4) 0.0123(4)
Mo4 0.0299(5) 0.0189(4) 0.0389(6) 0.0090(4) 0.0044(4) 0.0045(4)
Mo9 0.0339(5) 0.0222(5) 0.0323(6) 0.0104(4) 0.0067(4) 0.0048(4)
Mo5 0.0241(5) 0.0271(5) 0.0378(6) -0.0006(4) -0.0097(4) 0.0075(4)
Cu1 0.0278(8) 0.0325(8) 0.0568(11) -0.0045(8) -0.0019(7) 0.0030(7)
P1 0.0147(11) 0.0135(11) 0.0133(12) -0.0010(9) -0.0008(9) 0.0014(9)
P2 0.0128(11) 0.0135(11) 0.0162(12) -0.0006(9) -0.0007(10) 0.0003(9)
O58 0.013(3) 0.027(4) 0.031(4) 0.003(3) -0.006(3) 0.002(3)
O76 0.022(4) 0.034(4) 0.022(4) 0.002(3) -0.001(3) 0.001(3)
O11 0.026(4) 0.023(4) 0.034(5) -0.002(3) -0.003(3) 0.004(3)
O47 0.033(4) 0.023(4) 0.019(4) 0.000(3) 0.002(3) 0.001(3)
O6 0.021(4) 0.030(4) 0.031(5) 0.002(3) 0.005(3) -0.001(3)
O18 0.028(4) 0.033(4) 0.020(4) -0.003(3) -0.008(3) 0.001(3)
O60 0.026(4) 0.025(4) 0.024(4) -0.005(3) -0.004(3) 0.006(3)
O69 0.026(4) 0.020(4) 0.032(5) 0.003(3) 0.000(3) 0.002(3)
O62 0.024(4) 0.017(3) 0.033(4) -0.005(3) -0.007(3) 0.001(3)
O50 0.027(4) 0.023(4) 0.021(4) -0.002(3) -0.005(3) 0.003(3)
O24 0.026(4) 0.030(4) 0.026(4) -0.001(3) -0.004(3) 0.004(3)
O54 0.026(4) 0.024(4) 0.037(5) 0.000(3) 0.001(4) 0.006(3)
O74 0.027(4) 0.018(4) 0.025(4) 0.000(3) -0.003(3) -0.001(3)
O77 0.019(4) 0.035(4) 0.019(4) 0.000(3) -0.005(3) 0.001(3)
O72 0.021(4) 0.027(4) 0.025(4) 0.001(3) 0.002(3) 0.002(3)
O56 0.029(4) 0.023(4) 0.028(4) 0.000(3) -0.002(3) 0.001(3)
O64 0.021(4) 0.028(4) 0.035(5) -0.001(3) 0.004(3) 0.002(3)
O52 0.018(4) 0.027(4) 0.034(5) 0.002(3) 0.002(3) -0.004(3)
O37 0.028(4) 0.027(4) 0.027(4) 0.002(3) 0.003(3) -0.001(3)
O31 0.033(4) 0.023(4) 0.020(4) -0.001(3) -0.005(3) -0.005(3)
O14 0.023(4) 0.024(4) 0.029(4) 0.001(3) 0.002(3) 0.008(3)
O2 0.032(4) 0.022(4) 0.030(4) 0.004(3) 0.001(4) -0.001(3)
O45 0.021(4) 0.026(4) 0.029(4) -0.003(3) 0.003(3) 0.001(3)
O48 0.021(4) 0.023(4) 0.024(4) 0.000(3) -0.005(3) -0.001(3)
O12 0.026(4) 0.028(4) 0.030(4) -0.007(3) 0.002(3) -0.001(3)
O7 0.023(4) 0.025(4) 0.024(4) 0.001(3) 0.000(3) -0.001(3)
O49 0.027(4) 0.026(4) 0.022(4) 0.002(3) -0.007(3) -0.003(3)
O51 0.025(4) 0.022(4) 0.020(4) -0.002(3) -0.001(3) -0.002(3)
O30 0.033(4) 0.015(3) 0.033(5) 0.002(3) -0.001(4) 0.000(3)
O3 0.022(4) 0.022(4) 0.039(5) 0.000(3) 0.002(3) 0.000(3)
O66 0.018(3) 0.018(3) 0.021(4) 0.004(3) -0.004(3) 0.000(3)
O36 0.021(4) 0.030(4) 0.023(4) -0.004(3) 0.004(3) -0.004(3)
O63 0.022(4) 0.040(5) 0.040(5) -0.004(4) -0.008(4) -0.003(4)
O80 0.027(4) 0.036(4) 0.035(5) 0.006(4) -0.004(4) -0.008(4)
O75 0.020(3) 0.028(4) 0.026(4) 0.006(3) -0.002(3) 0.002(3)
O35 0.028(4) 0.031(4) 0.023(4) 0.002(3) 0.000(3) 0.003(3)
O20 0.021(4) 0.029(4) 0.027(4) 0.000(3) -0.002(3) 0.001(3)
O73 0.022(4) 0.028(4) 0.030(5) 0.002(3) 0.001(3) 0.001(3)
O33 0.027(4) 0.027(4) 0.030(5) -0.007(3) 0.001(3) 0.005(3)
O79 0.035(4) 0.030(4) 0.027(4) -0.001(3) 0.005(4) 0.012(4)
O32 0.022(4) 0.031(4) 0.028(4) -0.003(3) -0.005(3) 0.000(3)
O71 0.018(4) 0.026(4) 0.032(4) 0.004(3) 0.000(3) 0.000(3)
O9 0.030(4) 0.023(4) 0.022(4) 0.004(3) 0.004(3) 0.001(3)
O68 0.015(3) 0.020(3) 0.019(4) 0.000(3) 0.001(3) 0.006(3)
O70 0.027(4) 0.026(4) 0.032(5) -0.002(3) -0.001(3) 0.000(3)
O10 0.024(4) 0.030(4) 0.027(4) 0.001(3) 0.000(3) 0.002(3)
O29 0.029(4) 0.025(4) 0.027(4) 0.004(3) -0.004(3) 0.007(3)
O44 0.024(4) 0.029(4) 0.036(5) -0.005(4) 0.010(4) 0.004(3)
O85 0.038(5) 0.042(5) 0.041(5) -0.001(4) 0.008(4) -0.001(4)
O78 0.023(4) 0.038(4) 0.031(5) 0.004(4) -0.008(3) 0.004(4)
O13 0.024(4) 0.017(3) 0.018(4) 0.002(3) -0.001(3) 0.001(3)
O8 0.029(4) 0.021(4) 0.027(4) 0.001(3) 0.004(3) -0.001(3)
O34 0.027(4) 0.036(4) 0.023(4) -0.003(4) -0.004(3) 0.004(3)
O16 0.030(4) 0.023(4) 0.022(4) 0.002(3) 0.005(3) -0.003(3)
O39 0.033(5) 0.051(5) 0.024(4) -0.004(4) 0.006(4) -0.004(4)
O67 0.017(3) 0.019(3) 0.027(4) -0.002(3) -0.005(3) 0.002(3)
O23 0.032(4) 0.046(5) 0.024(4) -0.009(4) -0.007(4) -0.001(4)
O22 0.025(4) 0.033(4) 0.030(5) -0.015(4) -0.001(3) 0.001(3)
O65 0.018(3) 0.020(3) 0.017(4) -0.002(3) 0.000(3) -0.001(3)
O46 0.038(4) 0.023(4) 0.029(5) -0.015(3) 0.000(4) 0.001(3)
O27 0.016(3) 0.021(3) 0.021(4) -0.004(3) -0.002(3) 0.004(3)
N3 0.032(5) 0.018(4) 0.044(7) 0.013(4) 0.001(5) -0.005(4)
O82 0.065(7) 0.045(5) 0.047(6) 0.001(5) 0.021(5) 0.019(5)
O61 0.034(4) 0.028(4) 0.033(5) -0.012(3) -0.005(4) 0.009(4)
O25 0.034(5) 0.042(5) 0.046(6) 0.003(4) -0.019(4) 0.013(4)
O53 0.022(4) 0.036(5) 0.053(6) -0.002(4) 0.000(4) 0.012(4)
O19 0.030(4) 0.034(5) 0.052(6) 0.000(4) -0.015(4) 0.010(4)
O41 0.048(5) 0.055(6) 0.030(5) -0.013(4) 0.009(4) 0.004(5)
O26 0.022(4) 0.013(3) 0.021(4) 0.004(3) -0.001(3) 0.003(3)
O40 0.036(5) 0.044(5) 0.033(5) 0.003(4) 0.002(4) -0.020(4)
O55 0.042(5) 0.020(4) 0.061(6) -0.013(4) 0.001(5) 0.001(4)
O59 0.026(4) 0.041(5) 0.042(5) -0.006(4) -0.008(4) 0.014(4)
O42 0.044(5) 0.030(4) 0.031(5) 0.006(4) 0.003(4) -0.008(4)
O43 0.034(4) 0.033(4) 0.028(5) 0.003(4) -0.013(4) -0.003(4)
O83 0.030(5) 0.028(5) 0.080(8) -0.003(5) 0.009(5) -0.001(4)
O17 0.036(5) 0.046(5) 0.027(5) -0.010(4) -0.005(4) -0.001(4)
O4 0.024(4) 0.043(5) 0.042(5) -0.002(4) 0.002(4) -0.007(4)
O28 0.019(3) 0.020(3) 0.019(4) -0.001(3) 0.000(3) -0.001(3)
O1 0.047(5) 0.021(4) 0.041(5) 0.009(4) 0.004(4) 0.005(4)
O84 0.030(5) 0.073(7) 0.057(7) 0.023(6) -0.007(5) -0.010(5)
O21 0.034(5) 0.036(5) 0.046(6) -0.013(4) -0.002(4) 0.014(4)
N4 0.025(5) 0.047(6) 0.028(6) 0.009(5) -0.002(4) -0.001(5)
O57 0.031(4) 0.034(4) 0.036(5) 0.005(4) -0.015(4) -0.009(4)
O15 0.049(5) 0.024(4) 0.035(5) -0.009(4) 0.006(4) 0.010(4)
O5 0.039(5) 0.039(5) 0.029(5) -0.002(4) 0.011(4) -0.002(4)
O88 0.027(5) 0.071(7) 0.070(8) 0.015(6) 0.002(5) 0.000(5)
C13 0.037(6) 0.029(6) 0.020(6) -0.002(5) 0.002(5) 0.008(5)
O81 0.075(7) 0.039(5) 0.041(6) 0.000(4) -0.026(5) 0.013(5)
N5 0.033(6) 0.039(6) 0.046(7) -0.001(5) 0.001(5) -0.005(5)
N7 0.039(6) 0.033(5) 0.026(5) -0.005(4) 0.001(4) 0.004(5)
N8 0.030(5) 0.031(5) 0.015(5) -0.002(4) 0.002(4) 0.000(4)
O38 0.052(6) 0.032(4) 0.038(5) 0.018(4) 0.010(4) 0.008(4)
N6 0.031(6) 0.071(9) 0.065(9) -0.015(7) 0.000(6) -0.008(6)
N12 0.031(5) 0.028(5) 0.042(7) -0.001(5) 0.003(5) -0.003(4)
C15 0.047(7) 0.018(5) 0.039(7) 0.005(5) 0.012(6) -0.007(5)
C5 0.040(7) 0.054(8) 0.028(7) -0.002(6) 0.003(6) 0.005(6)
N1 0.036(6) 0.028(5) 0.048(7) -0.005(5) -0.001(5) 0.001(5)
C6 0.037(7) 0.026(6) 0.052(9) -0.001(6) -0.007(6) 0.000(5)
N9 0.042(7) 0.061(8) 0.064(9) -0.007(7) -0.004(6) -0.005(7)
C17 0.074(10) 0.017(5) 0.041(8) -0.001(5) 0.008(7) 0.003(6)
N2 0.025(5) 0.038(6) 0.074(9) -0.006(6) -0.010(6) 0.010(5)
C10 0.034(7) 0.036(7) 0.054(9) -0.023(6) 0.000(6) 0.000(6)
C12 0.055(8) 0.032(7) 0.029(7) -0.011(5) 0.001(6) 0.016(6)
C27 0.040(7) 0.025(6) 0.059(9) -0.011(6) 0.005(7) 0.001(6)
C16 0.064(9) 0.048(8) 0.032(7) 0.013(6) 0.011(7) 0.013(7)
N10 0.053(8) 0.071(9) 0.066(10) -0.001(8) -0.009(7) 0.006(7)
C14 0.043(7) 0.040(7) 0.013(5) 0.001(5) -0.001(5) 0.007(6)
C7 0.041(7) 0.029(6) 0.048(8) -0.003(6) -0.002(6) -0.005(6)
N11 0.034(6) 0.101(11) 0.035(7) 0.010(7) -0.004(5) 0.006(7)
C1 0.026(6) 0.036(7) 0.047(8) 0.005(6) 0.001(6) -0.001(5)
C25 0.025(6) 0.031(6) 0.052(9) -0.013(6) 0.002(6) 0.001(5)
C23 0.033(7) 0.053(9) 0.074(11) 0.021(8) 0.007(7) -0.011(7)
C26 0.042(8) 0.042(8) 0.055(9) -0.014(7) 0.011(7) 0.004(6)
C9 0.059(9) 0.048(8) 0.044(9) -0.021(7) -0.012(7) 0.016(7)
O90 0.096(5) 0.100(5) 0.105(5) -0.005(3) -0.001(3) -0.002(3)
C2 0.029(7) 0.029(6) 0.067(10) -0.005(6) 0.000(7) 0.002(5)
C11 0.036(7) 0.039(7) 0.034(7) -0.007(6) 0.005(6) 0.006(6)
O89 0.059(8) 0.097(10) 0.100(11) 0.040(9) -0.007(7) 0.012(8)
C18 0.109(14) 0.028(7) 0.055(10) -0.016(7) 0.034(10) 0.010(8)
C3 0.069(10) 0.039(7) 0.039(8) 0.008(6) -0.007(7) 0.002(7)
C8 0.100(14) 0.033(7) 0.047(9) 0.007(6) 0.003(9) -0.001(9)
C20 0.052(9) 0.090(13) 0.041(9) -0.003(9) -0.002(7) -0.029(9)
C24 0.034(7) 0.028(6) 0.046(8) -0.002(5) -0.004(6) 0.010(5)
C19 0.057(9) 0.053(9) 0.044(9) 0.013(7) 0.007(7) 0.001(8)
C4 0.051(8) 0.039(7) 0.037(8) 0.008(6) 0.000(7) 0.000(6)
O86 0.105(5) 0.103(5) 0.108(5) -0.003(3) -0.003(3) 0.004(3)
C22 0.036(7) 0.050(8) 0.039(8) 0.013(6) 0.001(6) -0.007(6)
C21 0.061(9) 0.138(13) 0.071(11) -0.008(10) 0.004(8) 0.020(9)
O87 0.096(10) 0.063(7) 0.076(9) 0.013(6) -0.042(8) -0.007(7)

loop_
_atom_type_symbol
_atom_type_description
_atom_type_scat_dispersion_real
_atom_type_scat_dispersion_imag
_atom_type_scat_source
C C 0.0033 0.0016 'International Tables Vol C Tables 4.2.6.8 and 6.1.1.4'
H H 0.0000 0.0000 'International Tables Vol C Tables 4.2.6.8 and 6.1.1.4'
Cu Cu 0.3201 1.2651 'International Tables Vol C Tables 4.2.6.8 and 6.1.1.4'
Mo Mo -1.6832 0.6857 'International Tables Vol C Tables 4.2.6.8 and 6.1.1.4'
N N 0.0061 0.0033 'International Tables Vol C Tables 4.2.6.8 and 6.1.1.4'
O O 0.0106 0.0060 'International Tables Vol C Tables 4.2.6.8 and 6.1.1.4'
P P 0.1023 0.0942 'International Tables Vol C Tables 4.2.6.8 and 6.1.1.4'

loop_
_geom_angle_atom_site_label_1
_geom_angle_atom_site_label_2
_geom_angle_atom_site_label_3
_geom_angle
_geom_angle_site_symmetry_1
_geom_angle_site_symmetry_3
_geom_angle_publ_flag
O69 Mo16 O74 85.0(3) . . ?
O69 Mo16 O77 157.0(3) . . ?
O69 Mo16 O68 86.8(3) . . ?
O74 Mo16 O68 82.3(3) . . ?
O77 Mo16 O74 83.2(3) . . ?
O77 Mo16 O68 72.1(3) . . ?
O75 Mo16 O69 95.3(3) . . ?
O75 Mo16 O74 155.4(3) . . ?
O75 Mo16 O77 87.4(3) . . ?
O75 Mo16 O68 73.2(3) . . ?
O78 Mo16 O69 104.1(4) . . ?
O78 Mo16 O74 103.7(3) . . ?
O78 Mo16 O77 97.9(3) . . ?
O78 Mo16 O75 100.1(4) . . ?
O78 Mo16 O68 167.8(3) . . ?
O76 Mo22 O75 87.2(3) . . ?
O76 Mo22 O68 73.9(3) . . ?
O76 Mo22 O70 155.4(3) . . ?
O80 Mo22 O76 103.5(4) . . ?
O80 Mo22 O75 98.3(3) . . ?
O80 Mo22 O71 104.9(4) . . ?
O80 Mo22 O68 168.6(3) . . ?
O80 Mo22 O70 100.0(4) . . ?
O75 Mo22 O68 70.7(3) . . ?
O75 Mo22 O70 82.4(3) . . ?
O71 Mo22 O76 96.1(3) . . ?
O71 Mo22 O75 155.0(3) . . ?
O71 Mo22 O68 86.5(3) . . ?
O71 Mo22 O70 84.5(3) . . ?
O70 Mo22 O68 81.6(3) . . ?
O47 Mo19 O49 85.0(3) . . ?
O47 Mo19 O66 81.1(3) . . ?
O50 Mo19 O47 155.6(3) . . ?
O50 Mo19 O49 86.0(3) . . ?
O50 Mo19 O66 74.6(3) . . ?
O48 Mo19 O47 85.4(3) . . ?
O48 Mo19 O50 94.1(3) . . ?
O48 Mo19 O49 156.6(3) . . ?
O48 Mo19 O66 85.3(3) . . ?
O49 Mo19 O66 72.1(3) . . ?
O43 Mo19 O47 102.2(4) . . ?
O43 Mo19 O50 101.7(4) . . ?
O43 Mo19 O48 102.8(3) . . ?
O43 Mo19 O49 100.0(3) . . ?
O43 Mo19 O66 171.3(3) . . ?
O62 Mo13 O64 156.9(3) . . ?
O62 Mo13 O52 86.9(3) . . ?
O62 Mo13 O67 75.0(3) . . ?
O74 Mo13 O62 95.8(3) . . ?
O74 Mo13 O64 85.9(3) . . ?
O74 Mo13 O52 156.2(3) . . ?
O74 Mo13 O67 85.9(3) . . ?
O64 Mo13 O67 82.1(3) . . ?
O52 Mo13 O64 82.6(3) . . ?
O52 Mo13 O67 71.9(3) . . ?
O63 Mo13 O62 102.6(4) . . ?
O63 Mo13 O74 103.1(4) . . ?
O63 Mo13 O64 99.5(3) . . ?
O63 Mo13 O52 99.3(4) . . ?
O63 Mo13 O67 170.9(3) . . ?
O60 Mo14 O62 155.6(3) . . ?
O60 Mo14 O51 94.6(3) . . ?
O60 Mo14 O73 86.4(3) . . ?
O60 Mo14 O67 85.8(3) . . ?
O62 Mo14 O67 71.1(3) . . ?
O51 Mo14 O62 86.3(3) . . ?
O51 Mo14 O73 153.3(3) . . ?
O51 Mo14 O67 72.7(3) . . ?
O73 Mo14 O62 82.2(3) . . ?
O73 Mo14 O67 80.8(3) . . ?
O61 Mo14 O60 104.3(4) . . ?
O61 Mo14 O62 99.4(3) . . ?
O61 Mo14 O51 101.9(4) . . ?
O61 Mo14 O73 103.7(4) . . ?
O61 Mo14 O67 169.1(3) . . ?
O52 Mo15 O48 155.6(3) . . ?
O52 Mo15 O51 88.2(3) . . ?
O52 Mo15 O67 73.4(3) . . ?
O45 Mo15 O52 94.6(3) . . ?
O45 Mo15 O48 84.1(3) . . ?
O45 Mo15 O51 154.9(3) . . ?
O45 Mo15 O67 84.8(3) . . ?
O48 Mo15 O67 82.2(3) . . ?
O51 Mo15 O48 83.2(3) . . ?
O51 Mo15 O67 72.1(3) . . ?
O42 Mo15 O52 102.6(4) . . ?
O42 Mo15 O45 103.6(4) . . ?
O42 Mo15 O48 101.4(4) . . ?
O42 Mo15 O51 100.0(4) . . ?
O42 Mo15 O67 171.0(3) . . ?
O58 Mo23 O66 72.0(3) . . ?
O58 Mo23 O71 83.1(3) . . ?
O56 Mo23 O58 154.7(3) . . ?
O56 Mo23 O49 96.4(3) . . ?
O56 Mo23 O66 84.6(3) . . ?
O56 Mo23 O71 84.4(3) . . ?
O49 Mo23 O58 86.4(3) . . ?
O49 Mo23 O66 73.4(3) . . ?
O49 Mo23 O71 156.1(3) . . ?
O71 Mo23 O66 82.9(3) . . ?
O57 Mo23 O58 100.2(4) . . ?
O57 Mo23 O56 103.6(4) . . ?
O57 Mo23 O49 103.4(4) . . ?
O57 Mo23 O66 171.6(3) . . ?
O57 Mo23 O71 99.6(4) . . ?
O76 Mo21 O68 71.8(3) . . ?
O77 Mo21 O76 85.6(3) . . ?
O77 Mo21 O72 155.4(3) . . ?
O77 Mo21 O68 73.5(3) . . ?
O72 Mo21 O76 84.9(3) . . ?
O72 Mo21 O68 82.0(3) . . ?
O73 Mo21 O76 157.4(3) . . ?
O73 Mo21 O77 93.6(3) . . ?
O73 Mo21 O72 86.6(3) . . ?
O73 Mo21 O68 86.3(3) . . ?
O79 Mo21 O76 99.0(4) . . ?
O79 Mo21 O77 101.8(4) . . ?
O79 Mo21 O72 102.1(3) . . ?
O79 Mo21 O73 103.2(4) . . ?
O79 Mo21 O68 169.8(3) . . ?
O6 Mo6 O2 89.0(3) . . ?
O6 Mo6 O9 155.7(3) . . ?
O6 Mo6 O13 72.9(3) . . ?
O6 Mo6 O8 90.5(3) . . ?
O2 Mo6 O9 87.3(3) . . ?
O2 Mo6 O13 72.8(3) . . ?
O9 Mo6 O13 83.0(3) . . ?
O8 Mo6 O2 156.4(3) . . ?
O8 Mo6 O9 83.6(3) . . ?
O8 Mo6 O13 84.5(3) . . ?
O5 Mo6 O6 102.2(4) . . ?
O5 Mo6 O2 101.7(4) . . ?
O5 Mo6 O9 102.1(4) . . ?
O5 Mo6 O13 172.5(3) . . ?
O5 Mo6 O8 101.4(4) . . ?
O58 Mo20 O60 155.3(3) . . ?
O58 Mo20 O50 88.8(3) . . ?
O58 Mo20 O72 92.9(3) . . ?
O58 Mo20 O66 73.1(3) . . ?
O60 Mo20 O66 82.3(3) . . ?
O50 Mo20 O60 84.3(3) . . ?
O50 Mo20 O66 72.5(3) . . ?
O72 Mo20 O60 83.4(3) . . ?
O72 Mo20 O50 154.1(3) . . ?
O72 Mo20 O66 83.3(3) . . ?
O59 Mo20 O58 101.4(4) . . ?
O59 Mo20 O60 103.2(4) . . ?
O59 Mo20 O50 102.0(4) . . ?
O59 Mo20 O72 102.9(4) . . ?
O59 Mo20 O66 172.0(3) . . ?
O36 Mo8 O35 87.4(3) . . ?
O36 Mo8 O33 91.3(3) . . ?
O36 Mo8 O34 156.3(3) . . ?
O36 Mo8 O27 85.1(3) . . ?
O35 Mo8 O33 155.6(3) . . ?
O35 Mo8 O34 87.1(3) . . ?
O35 Mo8 O27 83.0(3) . . ?
O33 Mo8 O34 84.3(3) . . ?
O33 Mo8 O27 72.6(3) . . ?
O34 Mo8 O27 71.3(3) . . ?
O39 Mo8 O36 104.6(4) . . ?
O39 Mo8 O35 102.2(4) . . ?
O39 Mo8 O33 101.7(4) . . ?
O39 Mo8 O34 99.2(4) . . ?
O39 Mo8 O27 169.1(3) . . ?
O24 Mo1 O12 83.1(3) . . ?
O24 Mo1 O22 155.4(3) . . ?
O24 Mo1 O27 83.9(3) . . ?
O12 Mo1 O27 83.9(3) . . ?
O34 Mo1 O24 90.7(3) . . ?
O34 Mo1 O12 156.9(3) . . ?
O34 Mo1 O22 90.5(3) . . ?
O34 Mo1 O27 73.4(3) . . ?
O23 Mo1 O24 102.2(4) . . ?
O23 Mo1 O12 102.2(4) . . ?
O23 Mo1 O34 100.8(4) . . ?
O23 Mo1 O22 101.7(4) . . ?
O23 Mo1 O27 171.8(3) . . ?
O22 Mo1 O12 86.2(3) . . ?
O22 Mo1 O27 73.0(3) . . ?
O14 Mo11 O30 88.1(3) . . ?
O14 Mo11 O8 90.3(3) . . ?
O14 Mo11 O16 156.6(3) . . ?
O14 Mo11 O26 73.4(3) . . ?
O30 Mo11 O16 87.2(3) . . ?
O30 Mo11 O26 72.6(3) . . ?
O8 Mo11 O30 156.8(3) . . ?
O8 Mo11 O16 85.1(3) . . ?
O8 Mo11 O26 84.8(3) . . ?
O16 Mo11 O26 83.3(3) . . ?
O15 Mo11 O14 101.6(4) . . ?
O15 Mo11 O30 101.5(4) . . ?
O15 Mo11 O8 101.4(4) . . ?
O15 Mo11 O16 101.8(4) . . ?
O15 Mo11 O26 172.2(3) . . ?
O69 Mo17 O65 82.1(3) . . ?
O54 Mo17 O69 84.6(3) . . ?
O54 Mo17 O65 71.5(3) . . ?
O64 Mo17 O69 84.9(3) . . ?
O64 Mo17 O54 155.6(3) . . ?
O64 Mo17 O44 93.8(3) . . ?
O64 Mo17 O65 85.2(3) . . ?
O44 Mo17 O69 155.8(3) . . ?
O44 Mo17 O54 86.9(3) . . ?
O44 Mo17 O65 73.7(3) . . ?
O53 Mo17 O69 102.2(4) . . ?
O53 Mo17 O54 100.4(4) . . ?
O53 Mo17 O64 103.3(4) . . ?
O53 Mo17 O44 101.6(4) . . ?
O53 Mo17 O65 170.6(3) . . ?
O18 Mo12 O31 85.0(3) . . ?
O18 Mo12 O28 73.1(3) . . ?
O31 Mo12 O28 72.8(3) . . ?
O9 Mo12 O18 91.8(3) . . ?
O9 Mo12 O31 157.3(3) . . ?
O9 Mo12 O16 87.0(3) . . ?
O9 Mo12 O28 84.7(3) . . ?
O16 Mo12 O18 156.5(3) . . ?
O16 Mo12 O31 87.2(3) . . ?
O16 Mo12 O28 83.3(3) . . ?
O17 Mo12 O18 101.1(4) . . ?
O17 Mo12 O31 99.6(4) . . ?
O17 Mo12 O9 103.1(4) . . ?
O17 Mo12 O16 102.1(4) . . ?
O17 Mo12 O28 170.7(3) . . ?
O18 Mo7 O20 157.2(3) . . ?
O18 Mo7 O10 88.9(3) . . ?
O18 Mo7 O28 73.5(3) . . ?
O20 Mo7 O10 84.2(3) . . ?
O20 Mo7 O28 84.0(3) . . ?
O32 Mo7 O18 88.0(3) . . ?
O32 Mo7 O20 89.5(3) . . ?
O32 Mo7 O10 156.1(3) . . ?
O32 Mo7 O28 73.6(3) . . ?
O10 Mo7 O28 82.8(3) . . ?
O19 Mo7 O18 100.9(4) . . ?
O19 Mo7 O20 101.9(4) . . ?
O19 Mo7 O32 100.3(4) . . ?
O19 Mo7 O10 103.5(4) . . ?
O19 Mo7 O28 171.7(3) . . ?
O6 Mo3 O13 71.4(3) . . ?
O12 Mo3 O6 156.6(3) . . ?
O12 Mo3 O7 88.3(3) . . ?
O12 Mo3 O3 90.9(3) . . ?
O12 Mo3 O13 85.4(3) . . ?
O7 Mo3 O6 86.9(3) . . ?
O7 Mo3 O3 155.9(3) . . ?
O7 Mo3 O13 84.2(3) . . ?
O3 Mo3 O6 84.4(3) . . ?
O3 Mo3 O13 71.8(3) . . ?
O4 Mo3 O6 99.8(4) . . ?
O4 Mo3 O12 103.6(4) . . ?
O4 Mo3 O7 101.9(4) . . ?
O4 Mo3 O3 101.7(4) . . ?
O4 Mo3 O13 169.2(4) . . ?
O54 Mo24 O56 155.0(3) . . ?
O54 Mo24 O65 73.3(3) . . ?
O54 Mo24 O46 86.1(3) . . ?
O56 Mo24 O65 81.9(3) . . ?
O56 Mo24 O46 83.6(3) . . ?
O70 Mo24 O54 95.6(3) . . ?
O70 Mo24 O56 85.2(3) . . ?
O70 Mo24 O65 85.9(3) . . ?
O70 Mo24 O46 156.6(3) . . ?
O46 Mo24 O65 72.3(3) . . ?
O55 Mo24 O54 102.7(4) . . ?
O55 Mo24 O56 101.3(4) . . ?
O55 Mo24 O70 103.8(4) . . ?
O55 Mo24 O65 170.0(4) . . ?
O55 Mo24 O46 98.5(4) . . ?
O47 Mo18 O45 85.0(3) . . ?
O47 Mo18 O44 155.3(3) . . ?
O47 Mo18 O65 85.1(3) . . ?
O47 Mo18 O46 94.5(3) . . ?
O45 Mo18 O44 83.9(3) . . ?
O45 Mo18 O65 82.2(3) . . ?
O44 Mo18 O65 71.5(3) . . ?
O46 Mo18 O45 156.0(3) . . ?
O46 Mo18 O44 86.9(3) . . ?
O46 Mo18 O65 73.9(3) . . ?
O41 Mo18 O47 103.4(4) . . ?
O41 Mo18 O45 101.1(4) . . ?
O41 Mo18 O44 100.4(4) . . ?
O41 Mo18 O65 171.0(4) . . ?
O41 Mo18 O46 102.4(4) . . ?
O37 Mo10 O31 92.2(3) . . ?
O37 Mo10 O36 84.3(3) . . ?
O37 Mo10 O32 155.0(3) . . ?
O37 Mo10 O28 84.0(3) . . ?
O31 Mo10 O36 156.0(3) . . ?
O31 Mo10 O32 87.9(3) . . ?
O31 Mo10 O28 73.2(3) . . ?
O36 Mo10 O28 82.7(3) . . ?
O32 Mo10 O36 85.6(3) . . ?
O32 Mo10 O28 72.1(3) . . ?
O40 Mo10 O37 104.0(4) . . ?
O40 Mo10 O31 102.4(4) . . ?
O40 Mo10 O36 101.5(4) . . ?
O40 Mo10 O32 100.4(4) . . ?
O40 Mo10 O28 171.2(3) . . ?
O11 Mo2 O27 83.4(3) . . ?
O20 Mo2 O11 84.3(3) . . ?
O20 Mo2 O33 89.9(3) . . ?
O20 Mo2 O22 154.5(3) . . ?
O20 Mo2 O27 82.7(3) . . ?
O33 Mo2 O11 156.2(3) . . ?
O33 Mo2 O22 89.3(3) . . ?
O33 Mo2 O27 72.9(3) . . ?
O22 Mo2 O11 86.2(3) . . ?
O22 Mo2 O27 72.7(3) . . ?
O21 Mo2 O11 101.0(4) . . ?
O21 Mo2 O20 103.4(4) . . ?
O21 Mo2 O33 102.8(4) . . ?
O21 Mo2 O22 101.6(4) . . ?
O21 Mo2 O27 172.7(4) . . ?
O11 Mo4 O2 158.8(3) . . ?
O11 Mo4 O3 90.7(3) . . ?
O11 Mo4 O10 86.4(3) . . ?
O11 Mo4 O13 85.9(3) . . ?
O2 Mo4 O13 73.1(3) . . ?
O3 Mo4 O2 86.2(3) . . ?
O3 Mo4 O13 73.0(3) . . ?
O10 Mo4 O2 88.3(3) . . ?
O10 Mo4 O3 157.0(3) . . ?
O10 Mo4 O13 84.1(3) . . ?
O1 Mo4 O11 101.4(4) . . ?
O1 Mo4 O2 99.8(4) . . ?
O1 Mo4 O3 99.6(4) . . ?
O1 Mo4 O10 103.3(4) . . ?
O1 Mo4 O13 169.8(3) . . ?
O37 Mo9 O26 83.3(3) . . ?
O30 Mo9 O37 87.5(3) . . ?
O30 Mo9 O26 72.8(3) . . ?
O35 Mo9 O37 84.4(3) . . ?
O35 Mo9 O30 155.5(3) . . ?
O35 Mo9 O26 83.3(3) . . ?
O29 Mo9 O37 156.8(3) . . ?
O29 Mo9 O30 88.7(3) . . ?
O29 Mo9 O35 89.8(3) . . ?
O29 Mo9 O26 73.7(3) . . ?
O38 Mo9 O37 101.6(4) . . ?
O38 Mo9 O30 101.4(4) . . ?
O38 Mo9 O35 102.9(4) . . ?
O38 Mo9 O29 101.6(4) . . ?
O38 Mo9 O26 172.3(3) . . ?
O24 Mo5 O14 155.3(3) . . ?
O24 Mo5 O7 86.0(3) . . ?
O24 Mo5 O29 89.8(3) . . ?
O24 Mo5 O26 83.5(3) . . ?
O14 Mo5 O26 72.2(3) . . ?
O7 Mo5 O14 87.0(3) . . ?
O7 Mo5 O26 83.3(3) . . ?
O29 Mo5 O14 87.1(3) . . ?
O29 Mo5 O7 156.2(3) . . ?
O29 Mo5 O26 73.0(3) . . ?
O25 Mo5 O24 103.3(4) . . ?
O25 Mo5 O14 101.3(4) . . ?
O25 Mo5 O7 101.3(4) . . ?
O25 Mo5 O29 102.4(4) . . ?
O25 Mo5 O26 172.0(3) . . ?
O88 Cu1 N1 94.5(5) . . ?
O88 Cu1 O90 176.1(5) . . ?
O88 Cu1 O89 83.3(4) . . ?
N5 Cu1 O88 90.5(5) . . ?
N5 Cu1 N1 166.8(5) . . ?
N5 Cu1 O90 92.1(5) . . ?
N5 Cu1 O89 100.1(5) . . ?
N1 Cu1 O89 92.7(5) . . ?
O90 Cu1 N1 83.6(5) . . ?
O90 Cu1 O89 93.3(5) . . ?
O27 P1 O13 109.4(4) . . ?
O27 P1 O28 109.4(4) . . ?
O26 P1 O13 109.4(4) . . ?
O26 P1 O27 109.6(4) . . ?
O26 P1 O28 109.3(4) . . ?
O28 P1 O13 109.7(4) . . ?
O66 P2 O68 109.7(4) . . ?
O67 P2 O66 109.6(4) . . ?
O67 P2 O68 109.4(4) . . ?
O65 P2 O66 109.4(4) . . ?
O65 P2 O68 108.6(4) . . ?
O65 P2 O67 110.1(4) . . ?
Mo20 O58 Mo23 126.0(4) . . ?
Mo22 O76 Mo21 125.0(4) . . ?
Mo4 O11 Mo2 150.4(4) . . ?
Mo18 O47 Mo19 152.0(4) . . ?
Mo6 O6 Mo3 126.0(4) . . ?
Mo7 O18 Mo12 124.1(4) . . ?
Mo14 O60 Mo20 152.4(4) . . ?
Mo16 O69 Mo17 151.5(4) . . ?
Mo13 O62 Mo14 124.6(4) . . ?
Mo19 O50 Mo20 124.6(4) . . ?
Mo5 O24 Mo1 153.9(4) . . ?
Mo24 O54 Mo17 125.8(4) . . ?
Mo13 O74 Mo16 150.9(4) . . ?
Mo21 O77 Mo16 124.3(4) . . ?
Mo20 O72 Mo21 154.1(4) . . ?
Mo23 O56 Mo24 152.2(4) . . ?
Mo17 O64 Mo13 150.9(4) . . ?
Mo15 O52 Mo13 125.1(4) . . ?
Mo10 O37 Mo9 153.3(4) . . ?
Mo10 O31 Mo12 124.8(4) . . ?
Mo11 O14 Mo5 125.4(4) . . ?
Mo6 O2 Mo4 124.2(4) . . ?
Mo15 O45 Mo18 153.1(4) . . ?
Mo19 O48 Mo15 151.5(4) . . ?
Mo3 O12 Mo1 150.7(4) . . ?
Mo3 O7 Mo5 148.4(4) . . ?
Mo23 O49 Mo19 125.6(4) . . ?
Mo14 O51 Mo15 126.6(4) . . ?
Mo9 O30 Mo11 125.1(4) . . ?
Mo4 O3 Mo3 125.1(4) . . ?
Mo19 O66 Mo23 88.9(2) . . ?
Mo19 O66 Mo20 88.3(2) . . ?
Mo23 O66 Mo20 88.7(2) . . ?
P2 O66 Mo19 126.8(4) . . ?
P2 O66 Mo23 126.2(4) . . ?
P2 O66 Mo20 125.8(4) . . ?
Mo8 O36 Mo10 150.5(4) . . ?
Mo16 O75 Mo22 126.5(4) . . ?
Mo8 O35 Mo9 151.6(4) . . ?
Mo2 O20 Mo7 153.9(4) . . ?
Mo21 O73 Mo14 149.3(5) . . ?
Mo2 O33 Mo8 126.0(4) . . ?
Mo7 O32 Mo10 124.8(4) . . ?
Mo22 O71 Mo23 151.9(4) . . ?
Mo12 O9 Mo6 152.2(4) . . ?
Mo16 O68 Mo22 89.5(2) . . ?
Mo16 O68 Mo21 90.1(2) . . ?
Mo21 O68 Mo22 89.3(2) . . ?
P2 O68 Mo16 125.7(4) . . ?
P2 O68 Mo22 126.2(4) . . ?
P2 O68 Mo21 124.7(4) . . ?
Mo24 O70 Mo22 151.2(4) . . ?
Mo4 O10 Mo7 151.2(4) . . ?
Mo9 O29 Mo5 125.5(4) . . ?
Mo17 O44 Mo18 125.6(4) . . ?
H85A O85 H85B 104.9 . . ?
Mo6 O13 Mo3 89.5(2) . . ?
Mo4 O13 Mo6 89.7(2) . . ?
Mo4 O13 Mo3 90.1(2) . . ?
P1 O13 Mo6 126.2(4) . . ?
P1 O13 Mo3 125.0(4) . . ?
P1 O13 Mo4 125.0(4) . . ?
Mo6 O8 Mo11 152.8(4) . . ?
Mo1 O34 Mo8 126.2(4) . . ?
Mo12 O16 Mo11 149.3(4) . . ?
Mo13 O67 Mo14 89.3(2) . . ?
Mo13 O67 Mo15 89.4(2) . . ?
Mo15 O67 Mo14 88.5(2) . . ?
P2 O67 Mo13 126.1(4) . . ?
P2 O67 Mo14 125.8(4) . . ?
P2 O67 Mo15 125.9(4) . . ?
Mo2 O22 Mo1 124.9(4) . . ?
Mo17 O65 Mo18 89.1(2) . . ?
Mo24 O65 Mo17 89.4(2) . . ?
Mo24 O65 Mo18 89.4(2) . . ?
P2 O65 Mo17 126.4(4) . . ?
P2 O65 Mo24 126.4(4) . . ?
P2 O65 Mo18 124.5(4) . . ?
Mo18 O46 Mo24 124.4(4) . . ?
Mo1 O27 Mo8 89.2(2) . . ?
Mo1 O27 Mo2 88.6(2) . . ?
Mo2 O27 Mo8 88.5(2) . . ?
P1 O27 Mo8 125.0(4) . . ?
P1 O27 Mo1 126.6(4) . . ?
P1 O27 Mo2 126.8(4) . . ?
C1 N3 C2 105.6(11) . . ?
C1 N3 C3 127.5(11) . . ?
C2 N3 C3 126.9(12) . . ?
C18 O82 C16 109.3(11) . . ?
Mo11 O26 Mo9 89.1(2) . . ?
Mo11 O26 Mo5 88.9(2) . . ?
Mo9 O26 Mo5 87.7(2) . . ?
P1 O26 Mo11 126.3(4) . . ?
P1 O26 Mo9 126.5(4) . . ?
P1 O26 Mo5 126.0(4) . . ?
C26 O83 C27 111.7(9) . . ?
Mo12 O28 Mo10 89.1(2) . . ?
Mo7 O28 Mo12 89.2(2) . . ?
Mo7 O28 Mo10 89.1(2) . . ?
P1 O28 Mo12 125.5(4) . . ?
P1 O28 Mo7 126.0(4) . . ?
P1 O28 Mo10 126.1(4) . . ?
H84A O84 H84B 109.3 . . ?
C5 N4 H4 107.9 . . ?
C6 N4 H4 107.9 . . ?
C6 N4 C5 113.5(10) . . ?
C7 N4 H4 107.9 . . ?
C7 N4 C5 109.2(10) . . ?
C7 N4 C6 110.1(9) . . ?
Cu1 O88 H88A 120.9 . . ?
Cu1 O88 H88B 121.8 . . ?
H88A O88 H88B 104.5 . . ?
H13A C13 H13B 108.6 . . ?
C12 C13 H13A 110.3 . . ?
C12 C13 H13B 110.3 . . ?
C12 C13 C14 107.0(9) . . ?
C14 C13 H13A 110.3 . . ?
C14 C13 H13B 110.3 . . ?
C9 O81 C8 109.0(11) . . ?
N6 N5 Cu1 124.3(8) . . ?
C11 N5 Cu1 133.6(9) . . ?
C11 N5 N6 101.9(10) . . ?
C10 N7 C12 124.6(11) . . ?
C11 N7 C10 107.0(10) . . ?
C11 N7 C12 128.2(11) . . ?
C15 N8 H8 108.6 . . ?
C15 N8 C17 108.4(9) . . ?
C17 N8 H8 108.6 . . ?
C14 N8 H8 108.6 . . ?
C14 N8 C15 112.7(9) . . ?
C14 N8 C17 109.9(9) . . ?
N5 N6 H6 124.5 . . ?
C10 N6 N5 110.9(12) . . ?
C10 N6 H6 124.5 . . ?
C25 N12 H12 108.2 . . ?
C25 N12 C23 111.1(10) . . ?
C23 N12 H12 108.2 . . ?
C24 N12 H12 108.2 . . ?
C24 N12 C25 108.6(9) . . ?
C24 N12 C23 112.5(11) . . ?
N8 C15 H15A 109.9 . . ?
N8 C15 H15B 109.9 . . ?
N8 C15 C16 109.1(10) . . ?
H15A C15 H15B 108.3 . . ?
C16 C15 H15A 109.9 . . ?
C16 C15 H15B 109.9 . . ?
N4 C5 H5A 109.3 . . ?
N4 C5 H5B 109.3 . . ?
H5A C5 H5B 107.9 . . ?
C4 C5 N4 111.8(10) . . ?
C4 C5 H5A 109.3 . . ?
C4 C5 H5B 109.3 . . ?
N2 N1 Cu1 119.2(8) . . ?
C1 N1 Cu1 131.2(9) . . ?
C1 N1 N2 107.3(10) . . ?
N4 C6 H6A 109.9 . . ?
N4 C6 H6B 109.9 . . ?
N4 C6 C9 109.0(10) . . ?
H6A C6 H6B 108.3 . . ?
C9 C6 H6A 109.9 . . ?
C9 C6 H6B 109.9 . . ?
C19 N9 N10 106.4(13) . . ?
N8 C17 H17A 110.1 . . ?
N8 C17 H17B 110.1 . . ?
N8 C17 C18 107.9(10) . . ?
H17A C17 H17B 108.4 . . ?
C18 C17 H17A 110.1 . . ?
C18 C17 H17B 110.1 . . ?
C2 N2 N1 106.1(10) . . ?
N7 C10 H10 124.7 . . ?
N6 C10 N7 110.6(13) . . ?
N6 C10 H10 124.7 . . ?
C13 C12 H12A 108.9 . . ?
C13 C12 H12B 108.9 . . ?
N7 C12 C13 113.4(10) . . ?
N7 C12 H12A 108.9 . . ?
N7 C12 H12B 108.9 . . ?
H12A C12 H12B 107.7 . . ?
O83 C27 H27A 109.1 . . ?
O83 C27 H27B 109.1 . . ?
O83 C27 C24 112.4(10) . . ?
H27A C27 H27B 107.9 . . ?
C24 C27 H27A 109.1 . . ?
C24 C27 H27B 109.1 . . ?
O82 C16 C15 111.3(11) . . ?
O82 C16 H16A 109.4 . . ?
O82 C16 H16B 109.4 . . ?
C15 C16 H16A 109.4 . . ?
C15 C16 H16B 109.4 . . ?
H16A C16 H16B 108.0 . . ?
C20 N10 N9 109.8(14) . . ?
C13 C14 H14A 108.5 . . ?
C13 C14 H14B 108.5 . . ?
N8 C14 C13 115.3(9) . . ?
N8 C14 H14A 108.5 . . ?
N8 C14 H14B 108.5 . . ?
H14A C14 H14B 107.5 . . ?
N4 C7 H7A 110.0 . . ?
N4 C7 H7B 110.0 . . ?
N4 C7 C8 108.4(11) . . ?
H7A C7 H7B 108.4 . . ?
C8 C7 H7A 110.0 . . ?
C8 C7 H7B 110.0 . . ?
C20 N11 C21 125.2(16) . . ?
C19 N11 C20 105.9(13) . . ?
C19 N11 C21 128.7(16) . . ?
N3 C1 N1 110.5(11) . . ?
N3 C1 H1 124.8 . . ?
N1 C1 H1 124.8 . . ?
N12 C25 H25A 109.5 . . ?
N12 C25 H25B 109.5 . . ?
H25A C25 H25B 108.1 . . ?
C26 C25 N12 110.5(10) . . ?
C26 C25 H25A 109.5 . . ?
C26 C25 H25B 109.5 . . ?
N12 C23 H23A 108.7 . . ?
N12 C23 H23B 108.7 . . ?
H23A C23 H23B 107.6 . . ?
C22 C23 N12 114.1(12) . . ?
C22 C23 H23A 108.7 . . ?
C22 C23 H23B 108.7 . . ?
O83 C26 C25 111.8(11) . . ?
O83 C26 H26A 109.3 . . ?
O83 C26 H26B 109.3 . . ?
C25 C26 H26A 109.3 . . ?
C25 C26 H26B 109.3 . . ?
H26A C26 H26B 107.9 . . ?
O81 C9 C6 109.8(11) . . ?
O81 C9 H9A 109.7 . . ?
O81 C9 H9B 109.7 . . ?
C6 C9 H9A 109.7 . . ?
C6 C9 H9B 109.7 . . ?
H9A C9 H9B 108.2 . . ?
Cu1 O90 H90A 120.0 . . ?
Cu1 O90 H90B 120.0 . . ?
H90A O90 H90B 120.0 . . ?
N3 C2 H2 124.8 . . ?
N2 C2 N3 110.5(11) . . ?
N2 C2 H2 124.8 . . ?
N5 C11 H11 125.4 . . ?
N7 C11 N5 109.2(11) . . ?
N7 C11 H11 125.4 . . ?
Cu1 O89 H89A 124.4 . . ?
Cu1 O89 H89B 124.9 . . ?
H89A O89 H89B 104.7 . . ?
O82 C18 C17 111.7(12) . . ?
O82 C18 H18A 109.3 . . ?
O82 C18 H18B 109.3 . . ?
C17 C18 H18A 109.3 . . ?
C17 C18 H18B 109.3 . . ?
H18A C18 H18B 108.0 . . ?
N3 C3 H3A 108.3 . . ?
N3 C3 H3B 108.3 . . ?
N3 C3 C4 115.9(12) . . ?
H3A C3 H3B 107.4 . . ?
C4 C3 H3A 108.3 . . ?
C4 C3 H3B 108.3 . . ?
O81 C8 C7 111.0(12) . . ?
O81 C8 H8A 109.4 . . ?
O81 C8 H8B 109.4 . . ?
C7 C8 H8A 109.4 . . ?
C7 C8 H8B 109.4 . . ?
H8A C8 H8B 108.0 . . ?
N10 C20 N11 106.1(14) . . ?
N10 C20 H20 127.0 . . ?
N11 C20 H20 127.0 . . ?
N12 C24 H24A 109.7 . . ?
N12 C24 H24B 109.7 . . ?
C27 C24 N12 110.0(11) . . ?
C27 C24 H24A 109.7 . . ?
C27 C24 H24B 109.7 . . ?
H24A C24 H24B 108.2 . . ?
N9 C19 N11 111.7(14) . . ?
N9 C19 H19 124.1 . . ?
N11 C19 H19 124.1 . . ?
C5 C4 C3 112.4(12) . . ?
C5 C4 H4A 109.1 . . ?
C5 C4 H4B 109.1 . . ?
C3 C4 H4A 109.1 . . ?
C3 C4 H4B 109.1 . . ?
H4A C4 H4B 107.9 . . ?
H86A O86 H86B 104.5 . . ?
C23 C22 H22A 109.0 . . ?
C23 C22 H22B 109.0 . . ?
C23 C22 C21 112.9(13) . . ?
H22A C22 H22B 107.8 . . ?
C21 C22 H22A 109.0 . . ?
C21 C22 H22B 109.0 . . ?
N11 C21 C22 116.6(15) . . ?
N11 C21 H21A 108.1 . . ?
N11 C21 H21B 108.1 . . ?
C22 C21 H21A 108.1 . . ?
C22 C21 H21B 108.1 . . ?
H21A C21 H21B 107.3 . . ?
H87A O87 H87B 106.0 . . ?

loop_
_geom_bond_atom_site_label_1
_geom_bond_atom_site_label_2
_geom_bond_distance
_geom_bond_site_symmetry_2
_geom_bond_publ_flag
Mo16 O69 1.854(8) . ?
Mo16 O74 1.985(7) . ?
Mo16 O77 1.983(7) . ?
Mo16 O75 1.844(7) . ?
Mo16 O68 2.410(7) . ?
Mo16 O78 1.686(8) . ?
Mo22 O76 1.843(8) . ?
Mo22 O80 1.655(8) . ?
Mo22 O75 1.973(7) . ?
Mo22 O71 1.835(8) . ?
Mo22 O68 2.432(7) . ?
Mo22 O70 2.002(8) . ?
Mo19 O47 1.946(7) . ?
Mo19 O50 1.886(7) . ?
Mo19 O48 1.860(7) . ?
Mo19 O49 1.966(7) . ?
Mo19 O66 2.417(7) . ?
Mo19 O43 1.679(8) . ?
Mo13 O62 1.848(7) . ?
Mo13 O74 1.834(7) . ?
Mo13 O64 1.988(7) . ?
Mo13 O52 1.981(8) . ?
Mo13 O63 1.693(7) . ?
Mo13 O67 2.411(7) . ?
Mo14 O60 1.838(7) . ?
Mo14 O62 2.018(7) . ?
Mo14 O51 1.863(7) . ?
Mo14 O73 1.970(8) . ?
Mo14 O67 2.463(7) . ?
Mo14 O61 1.654(7) . ?
Mo15 O52 1.856(8) . ?
Mo15 O45 1.850(7) . ?
Mo15 O48 1.979(7) . ?
Mo15 O51 1.958(7) . ?
Mo15 O67 2.430(8) . ?
Mo15 O42 1.678(8) . ?
Mo23 O58 1.974(7) . ?
Mo23 O56 1.840(7) . ?
Mo23 O49 1.856(7) . ?
Mo23 O66 2.437(7) . ?
Mo23 O71 1.994(8) . ?
Mo23 O57 1.674(8) . ?
Mo21 O76 1.999(8) . ?
Mo21 O77 1.879(7) . ?
Mo21 O72 1.918(7) . ?
Mo21 O73 1.857(7) . ?
Mo21 O79 1.671(8) . ?
Mo21 O68 2.418(7) . ?
Mo6 O6 1.878(8) . ?
Mo6 O2 1.913(7) . ?
Mo6 O9 1.935(8) . ?
Mo6 O13 2.437(7) . ?
Mo6 O8 1.905(7) . ?
Mo6 O5 1.682(8) . ?
Mo20 O58 1.867(7) . ?
Mo20 O60 1.982(7) . ?
Mo20 O50 1.951(7) . ?
Mo20 O72 1.877(7) . ?
Mo20 O66 2.461(7) . ?
Mo20 O59 1.661(8) . ?
Mo8 O36 1.840(7) . ?
Mo8 O35 1.893(7) . ?
Mo8 O33 1.922(7) . ?
Mo8 O34 1.977(8) . ?
Mo8 O39 1.674(8) . ?
Mo8 O27 2.442(7) . ?
Mo1 O24 1.911(7) . ?
Mo1 O12 1.974(8) . ?
Mo1 O34 1.858(8) . ?
Mo1 O23 1.677(8) . ?
Mo1 O22 1.920(8) . ?
Mo1 O27 2.430(7) . ?
Mo11 O14 1.905(8) . ?
Mo11 O30 1.932(8) . ?
Mo11 O8 1.911(7) . ?
Mo11 O16 1.935(8) . ?
Mo11 O26 2.429(7) . ?
Mo11 O15 1.668(8) . ?
Mo17 O69 1.973(8) . ?
Mo17 O54 1.960(8) . ?
Mo17 O64 1.852(7) . ?
Mo17 O44 1.856(8) . ?
Mo17 O65 2.436(7) . ?
Mo17 O53 1.681(7) . ?
Mo12 O18 1.927(8) . ?
Mo12 O31 1.968(8) . ?
Mo12 O9 1.871(7) . ?
Mo12 O16 1.908(8) . ?
Mo12 O17 1.677(8) . ?
Mo12 O28 2.424(7) . ?
Mo7 O18 1.918(8) . ?
Mo7 O20 1.927(8) . ?
Mo7 O32 1.909(8) . ?
Mo7 O10 1.927(8) . ?
Mo7 O19 1.679(8) . ?
Mo7 O28 2.413(7) . ?
Mo3 O6 1.975(8) . ?
Mo3 O12 1.850(8) . ?
Mo3 O7 1.894(7) . ?
Mo3 O3 1.937(7) . ?
Mo3 O13 2.439(7) . ?
Mo3 O4 1.683(8) . ?
Mo24 O54 1.875(8) . ?
Mo24 O56 1.981(7) . ?
Mo24 O70 1.833(8) . ?
Mo24 O65 2.419(7) . ?
Mo24 O46 2.005(8) . ?
Mo24 O55 1.684(8) . ?
Mo18 O47 1.859(8) . ?
Mo18 O45 1.959(7) . ?
Mo18 O44 1.991(8) . ?
Mo18 O65 2.443(7) . ?
Mo18 O46 1.862(8) . ?
Mo18 O41 1.673(9) . ?
Mo10 O37 1.882(8) . ?
Mo10 O31 1.895(8) . ?
Mo10 O36 1.976(7) . ?
Mo10 O32 1.943(8) . ?
Mo10 O40 1.670(8) . ?
Mo10 O28 2.454(7) . ?
Mo2 O11 1.942(8) . ?
Mo2 O20 1.881(8) . ?
Mo2 O33 1.901(8) . ?
Mo2 O22 1.916(8) . ?
Mo2 O27 2.440(7) . ?
Mo2 O21 1.671(8) . ?
Mo4 O11 1.883(8) . ?
Mo4 O2 1.948(8) . ?
Mo4 O3 1.923(7) . ?
Mo4 O10 1.889(8) . ?
Mo4 O13 2.399(6) . ?
Mo4 O1 1.690(7) . ?
Mo9 O37 1.934(8) . ?
Mo9 O30 1.911(8) . ?
Mo9 O35 1.906(8) . ?
Mo9 O29 1.898(8) . ?
Mo9 O26 2.434(7) . ?
Mo9 O38 1.677(8) . ?
Mo5 O24 1.894(8) . ?
Mo5 O14 1.943(8) . ?
Mo5 O7 1.931(7) . ?
Mo5 O29 1.913(8) . ?
Mo5 O25 1.660(8) . ?
Mo5 O26 2.455(7) . ?
Cu1 O88 1.971(9) . ?
Cu1 N5 1.949(11) . ?
Cu1 N1 1.997(10) . ?
Cu1 O90 1.978(14) . ?
Cu1 O89 2.332(13) . ?
P1 O13 1.541(7) . ?
P1 O27 1.534(7) . ?
P1 O26 1.524(7) . ?
P1 O28 1.537(7) . ?
P2 O66 1.535(7) . ?
P2 O68 1.548(7) . ?
P2 O67 1.533(7) . ?
P2 O65 1.527(7) . ?
O85 H85A 0.8462 . ?
O85 H85B 0.8507 . ?
N3 C1 1.307(16) . ?
N3 C2 1.365(16) . ?
N3 C3 1.444(17) . ?
O82 C16 1.409(16) . ?
O82 C18 1.402(18) . ?
O83 C27 1.453(15) . ?
O83 C26 1.435(15) . ?
O84 H84A 0.8522 . ?
O84 H84B 0.8507 . ?
N4 H4 0.9800 . ?
N4 C5 1.521(16) . ?
N4 C6 1.484(15) . ?
N4 C7 1.469(15) . ?
O88 H88A 0.8513 . ?
O88 H88B 0.8487 . ?
C13 H13A 0.9700 . ?
C13 H13B 0.9700 . ?
C13 C12 1.493(16) . ?
C13 C14 1.510(15) . ?
O81 C9 1.415(15) . ?
O81 C8 1.421(18) . ?
N5 N6 1.455(15) . ?
N5 C11 1.348(15) . ?
N7 C10 1.357(16) . ?
N7 C12 1.460(14) . ?
N7 C11 1.344(15) . ?
N8 H8 0.9800 . ?
N8 C15 1.493(14) . ?
N8 C17 1.493(14) . ?
N8 C14 1.474(13) . ?
N6 H6 0.8600 . ?
N6 C10 1.192(16) . ?
N12 H12 0.9800 . ?
N12 C25 1.506(14) . ?
N12 C23 1.509(16) . ?
N12 C24 1.505(15) . ?
C15 H15A 0.9700 . ?
C15 H15B 0.9700 . ?
C15 C16 1.529(17) . ?
C5 H5A 0.9700 . ?
C5 H5B 0.9700 . ?
C5 C4 1.517(18) . ?
N1 N2 1.380(14) . ?
N1 C1 1.310(16) . ?
C6 H6A 0.9700 . ?
C6 H6B 0.9700 . ?
C6 C9 1.537(19) . ?
N9 N10 1.360(18) . ?
N9 C19 1.290(18) . ?
C17 H17A 0.9700 . ?
C17 H17B 0.9700 . ?
C17 C18 1.533(19) . ?
N2 C2 1.289(17) . ?
C10 H10 0.9300 . ?
C12 H12A 0.9700 . ?
C12 H12B 0.9700 . ?
C27 H27A 0.9700 . ?
C27 H27B 0.9700 . ?
C27 C24 1.498(18) . ?
C16 H16A 0.9700 . ?
C16 H16B 0.9700 . ?
N10 C20 1.34(2) . ?
C14 H14A 0.9700 . ?
C14 H14B 0.9700 . ?
C7 H7A 0.9700 . ?
C7 H7B 0.9700 . ?
C7 C8 1.519(19) . ?
N11 C20 1.38(2) . ?
N11 C19 1.353(19) . ?
N11 C21 1.46(2) . ?
C1 H1 0.9300 . ?
C25 H25A 0.9700 . ?
C25 H25B 0.9700 . ?
C25 C26 1.475(18) . ?
C23 H23A 0.9700 . ?
C23 H23B 0.9700 . ?
C23 C22 1.457(18) . ?
C26 H26A 0.9700 . ?
C26 H26B 0.9700 . ?
C9 H9A 0.9700 . ?
C9 H9B 0.9700 . ?
O90 H90A 0.9300 . ?
O90 H90B 0.9300 . ?
C2 H2 0.9300 . ?
C11 H11 0.9300 . ?
O89 H89A 0.8485 . ?
O89 H89B 0.8502 . ?
C18 H18A 0.9700 . ?
C18 H18B 0.9700 . ?
C3 H3A 0.9700 . ?
C3 H3B 0.9700 . ?
C3 C4 1.532(18) . ?
C8 H8A 0.9700 . ?
C8 H8B 0.9700 . ?
C20 H20 0.9300 . ?
C24 H24A 0.9700 . ?
C24 H24B 0.9700 . ?
C19 H19 0.9300 . ?
C4 H4A 0.9700 . ?
C4 H4B 0.9700 . ?
O86 H86A 0.8499 . ?
O86 H86B 0.8499 . ?
C22 H22A 0.9700 . ?
C22 H22B 0.9700 . ?
C22 C21 1.53(2) . ?
C21 H21A 0.9700 . ?
C21 H21B 0.9700 . ?
O87 H87A 0.9611 . ?
O87 H87B 0.9348 . ?

loop_
_geom_torsion_atom_site_label_1
_geom_torsion_atom_site_label_2
_geom_torsion_atom_site_label_3
_geom_torsion_atom_site_label_4
_geom_torsion
_geom_torsion_site_symmetry_1
_geom_torsion_site_symmetry_2
_geom_torsion_site_symmetry_3
_geom_torsion_site_symmetry_4
_geom_torsion_publ_flag
Cu1 N5 N6 C10 178.7(11) . . . . ?
Cu1 N5 C11 N7 179.0(9) . . . . ?
Cu1 N1 N2 C2 163.8(9) . . . . ?
Cu1 N1 C1 N3 -161.4(9) . . . . ?
O58 Mo23 O56 Mo24 -31.0(15) . . . . ?
O58 Mo23 O49 Mo19 -72.1(5) . . . . ?
O58 Mo20 O72 Mo21 -128.2(10) . . . . ?
O76 Mo22 O71 Mo23 -121.5(9) . . . . ?
O76 Mo21 O77 Mo16 -70.8(5) . . . . ?
O76 Mo21 O73 Mo14 -44.3(13) . . . . ?
O11 Mo2 O20 Mo7 -30.8(10) . . . . ?
O11 Mo4 O10 Mo7 29.2(9) . . . . ?
O47 Mo19 O50 Mo20 -1.0(10) . . . . ?
O47 Mo19 O48 Mo15 29.7(9) . . . . ?
O47 Mo18 O46 Mo24 85.2(5) . . . . ?
O6 Mo3 O12 Mo1 -46.4(14) . . . . ?
O6 Mo3 O7 Mo5 131.9(8) . . . . ?
O18 Mo12 O9 Mo6 -127.3(9) . . . . ?
O60 Mo14 O51 Mo15 87.0(5) . . . . ?
O60 Mo20 O58 Mo23 6.8(11) . . . . ?
O60 Mo20 O72 Mo21 27.3(10) . . . . ?
O69 Mo16 O75 Mo22 88.8(5) . . . . ?
O69 Mo17 O64 Mo13 29.8(9) . . . . ?
O69 Mo17 O44 Mo18 0.6(11) . . . . ?
O62 Mo13 O74 Mo16 -126.6(8) . . . . ?
O62 Mo14 O60 Mo20 -32.0(15) . . . . ?
O62 Mo14 O51 Mo15 -68.6(5) . . . . ?
O50 Mo19 O48 Mo15 -125.8(9) . . . . ?
O50 Mo20 O58 Mo23 -66.9(5) . . . . ?
O50 Mo20 O72 Mo21 -34.8(15) . . . . ?
O24 Mo1 O34 Mo8 85.8(5) . . . . ?
O54 Mo17 O64 Mo13 -35.0(15) . . . . ?
O54 Mo17 O44 Mo18 -69.0(5) . . . . ?
O54 Mo24 O70 Mo22 -124.7(9) . . . . ?
O74 Mo16 O69 Mo17 34.0(9) . . . . ?
O74 Mo16 O75 Mo22 -0.8(11) . . . . ?
O74 Mo13 O62 Mo14 85.4(5) . . . . ?
O77 Mo16 O69 Mo17 -25.5(15) . . . . ?
O77 Mo16 O75 Mo22 -68.3(5) . . . . ?
O77 Mo21 O73 Mo14 -131.6(8) . . . . ?
O72 Mo21 O77 Mo16 -3.3(10) . . . . ?
O72 Mo21 O73 Mo14 23.8(8) . . . . ?
O72 Mo20 O58 Mo23 87.3(5) . . . . ?
O56 Mo23 O49 Mo19 82.6(5) . . . . ?
O56 Mo24 O54 Mo17 -5.1(11) . . . . ?
O56 Mo24 O70 Mo22 30.2(9) . . . . ?
O64 Mo13 O62 Mo14 -7.8(12) . . . . ?
O64 Mo13 O74 Mo16 30.2(8) . . . . ?
O64 Mo17 O44 Mo18 86.5(5) . . . . ?
O52 Mo13 O62 Mo14 -70.9(5) . . . . ?
O52 Mo13 O74 Mo16 -31.0(14) . . . . ?
O52 Mo15 O45 Mo18 -124.9(10) . . . . ?
O37 Mo10 O31 Mo12 83.9(5) . . . . ?
O37 Mo9 O29 Mo5 10.2(11) . . . . ?
O31 Mo12 O9 Mo6 -46.1(14) . . . . ?
O31 Mo10 O37 Mo9 -124.4(10) . . . . ?
O14 Mo5 O24 Mo1 41.8(15) . . . . ?
O2 Mo6 O6 Mo3 -70.0(5) . . . . ?
O2 Mo4 O11 Mo2 44.4(15) . . . . ?
O2 Mo4 O10 Mo7 -130.2(9) . . . . ?
O45 Mo15 O52 Mo13 87.0(5) . . . . ?
O45 Mo18 O47 Mo19 26.7(9) . . . . ?
O45 Mo18 O46 Mo24 -2.6(11) . . . . ?
O48 Mo19 O50 Mo20 87.0(5) . . . . ?
O48 Mo15 O52 Mo13 1.2(11) . . . . ?
O48 Mo15 O45 Mo18 30.6(10) . . . . ?
O12 Mo1 O34 Mo8 11.9(11) . . . . ?
O12 Mo3 O7 Mo5 -25.2(8) . . . . ?
O7 Mo3 O12 Mo1 31.7(9) . . . . ?
O7 Mo5 O24 Mo1 -32.2(10) . . . . ?
O49 Mo19 O50 Mo20 -69.5(5) . . . . ?
O49 Mo19 O48 Mo15 -36.3(15) . . . . ?
O49 Mo23 O56 Mo24 -126.1(9) . . . . ?
O51 Mo14 O60 Mo20 -123.1(9) . . . . ?
O51 Mo15 O52 Mo13 -68.0(5) . . . . ?
O51 Mo15 O45 Mo18 -29.2(15) . . . . ?
O30 Mo9 O29 Mo5 -70.4(5) . . . . ?
O3 Mo3 O12 Mo1 -124.2(9) . . . . ?
O3 Mo3 O7 Mo5 63.1(13) . . . . ?
O3 Mo4 O11 Mo2 125.6(9) . . . . ?
O3 Mo4 O10 Mo7 -54.1(14) . . . . ?
O66 Mo19 O50 Mo20 3.0(4) . . . . ?
O66 Mo19 O48 Mo15 -51.7(9) . . . . ?
O66 Mo23 O56 Mo24 -53.6(9) . . . . ?
O66 Mo23 O49 Mo19 0.2(4) . . . . ?
O66 Mo20 O58 Mo23 5.1(4) . . . . ?
O66 Mo20 O72 Mo21 -55.7(10) . . . . ?
O66 P2 O68 Mo16 -175.9(4) . . . . ?
O66 P2 O68 Mo22 -55.1(5) . . . . ?
O66 P2 O68 Mo21 64.1(5) . . . . ?
O66 P2 O67 Mo13 -176.1(4) . . . . ?
O66 P2 O67 Mo14 -55.7(6) . . . . ?
O66 P2 O67 Mo15 63.1(5) . . . . ?
O66 P2 O65 Mo17 -175.1(4) . . . . ?
O66 P2 O65 Mo24 63.2(6) . . . . ?
O66 P2 O65 Mo18 -56.2(5) . . . . ?
O36 Mo8 O35 Mo9 -26.2(9) . . . . ?
O36 Mo10 O37 Mo9 31.7(9) . . . . ?
O36 Mo10 O31 Mo12 2.9(11) . . . . ?
O63 Mo13 O62 Mo14 -169.8(5) . . . . ?
O63 Mo13 O74 Mo16 129.0(8) . . . . ?
O80 Mo22 O76 Mo21 -168.0(5) . . . . ?
O80 Mo22 O71 Mo23 132.7(9) . . . . ?
O75 Mo16 O69 Mo17 -121.3(9) . . . . ?
O75 Mo22 O76 Mo21 -70.2(5) . . . . ?
O75 Mo22 O71 Mo23 -24.9(15) . . . . ?
O35 Mo8 O36 Mo10 26.9(9) . . . . ?
O35 Mo9 O29 Mo5 85.1(5) . . . . ?
O73 Mo14 O60 Mo20 30.2(9) . . . . ?
O73 Mo14 O51 Mo15 -4.1(10) . . . . ?
O73 Mo21 O77 Mo16 86.5(5) . . . . ?
O33 Mo8 O36 Mo10 -128.7(9) . . . . ?
O33 Mo8 O35 Mo9 61.3(13) . . . . ?
O33 Mo2 O20 Mo7 126.0(10) . . . . ?
O79 Mo21 O77 Mo16 -169.2(5) . . . . ?
O79 Mo21 O73 Mo14 125.4(8) . . . . ?
O32 Mo10 O37 Mo9 -34.8(15) . . . . ?
O32 Mo10 O31 Mo12 -71.1(5) . . . . ?
O71 Mo22 O76 Mo21 85.0(5) . . . . ?
O71 Mo23 O56 Mo24 29.8(9) . . . . ?
O71 Mo23 O49 Mo19 -8.1(11) . . . . ?
O9 Mo6 O6 Mo3 11.0(11) . . . . ?
O68 Mo16 O69 Mo17 -48.5(9) . . . . ?
O68 Mo16 O75 Mo22 3.8(4) . . . . ?
O68 Mo22 O76 Mo21 0.5(4) . . . . ?
O68 Mo22 O71 Mo23 -48.2(9) . . . . ?
O68 Mo21 O77 Mo16 1.5(4) . . . . ?
O68 Mo21 O73 Mo14 -58.4(8) . . . . ?
O68 P2 O66 Mo19 -176.1(4) . . . . ?
O68 P2 O66 Mo23 62.8(5) . . . . ?
O68 P2 O66 Mo20 -56.6(5) . . . . ?
O68 P2 O67 Mo13 -55.8(6) . . . . ?
O68 P2 O67 Mo14 64.7(5) . . . . ?
O68 P2 O67 Mo15 -176.5(4) . . . . ?
O68 P2 O65 Mo17 65.2(5) . . . . ?
O68 P2 O65 Mo24 -56.5(6) . . . . ?
O68 P2 O65 Mo18 -175.9(4) . . . . ?
O70 Mo22 O76 Mo21 -5.2(11) . . . . ?
O70 Mo22 O71 Mo23 33.8(9) . . . . ?
O70 Mo24 O54 Mo17 85.7(5) . . . . ?
O10 Mo4 O11 Mo2 -31.6(8) . . . . ?
O29 Mo5 O24 Mo1 124.4(10) . . . . ?
O44 Mo17 O64 Mo13 -125.9(9) . . . . ?
O44 Mo18 O47 Mo19 -37.0(14) . . . . ?
O44 Mo18 O46 Mo24 -70.0(5) . . . . ?
O78 Mo16 O69 Mo17 136.9(9) . . . . ?
O78 Mo16 O75 Mo22 -165.8(5) . . . . ?
O13 Mo6 O6 Mo3 2.3(4) . . . . ?
O13 Mo3 O12 Mo1 -52.6(9) . . . . ?
O13 Mo3 O7 Mo5 60.3(8) . . . . ?
O13 Mo4 O11 Mo2 52.8(8) . . . . ?
O13 Mo4 O10 Mo7 -57.0(9) . . . . ?
O13 P1 O27 Mo8 -179.3(4) . . . . ?
O13 P1 O27 Mo1 60.8(5) . . . . ?
O13 P1 O27 Mo2 -60.4(5) . . . . ?
O13 P1 O26 Mo11 59.9(5) . . . . ?
O13 P1 O26 Mo9 -178.8(4) . . . . ?
O13 P1 O26 Mo5 -60.3(6) . . . . ?
O13 P1 O28 Mo12 -58.7(5) . . . . ?
O13 P1 O28 Mo7 61.1(6) . . . . ?
O13 P1 O28 Mo10 -178.5(4) . . . . ?
O8 Mo6 O6 Mo3 86.4(5) . . . . ?
O34 Mo8 O36 Mo10 -49.9(14) . . . . ?
O34 Mo8 O35 Mo9 130.7(9) . . . . ?
O16 Mo12 O9 Mo6 29.1(9) . . . . ?
O39 Mo8 O36 Mo10 128.9(9) . . . . ?
O39 Mo8 O35 Mo9 -130.5(9) . . . . ?
O67 Mo13 O62 Mo14 1.2(4) . . . . ?
O67 Mo13 O74 Mo16 -52.1(8) . . . . ?
O67 Mo14 O60 Mo20 -50.8(9) . . . . ?
O67 Mo14 O51 Mo15 2.8(4) . . . . ?
O67 Mo15 O52 Mo13 3.8(4) . . . . ?
O67 Mo15 O45 Mo18 -52.1(10) . . . . ?
O67 P2 O66 Mo19 -55.8(6) . . . . ?
O67 P2 O66 Mo23 -177.0(4) . . . . ?
O67 P2 O66 Mo20 63.6(5) . . . . ?
O67 P2 O68 Mo16 63.8(5) . . . . ?
O67 P2 O68 Mo22 -175.4(4) . . . . ?
O67 P2 O68 Mo21 -56.2(5) . . . . ?
O67 P2 O65 Mo17 -54.5(6) . . . . ?
O67 P2 O65 Mo24 -176.3(4) . . . . ?
O67 P2 O65 Mo18 64.3(5) . . . . ?
O23 Mo1 O34 Mo8 -171.6(5) . . . . ?
O22 Mo1 O34 Mo8 -69.7(5) . . . . ?
O22 Mo2 O20 Mo7 37.9(15) . . . . ?
O65 Mo17 O64 Mo13 -52.6(9) . . . . ?
O65 Mo17 O44 Mo18 2.6(4) . . . . ?
O65 Mo24 O54 Mo17 1.7(4) . . . . ?
O65 Mo24 O70 Mo22 -52.0(9) . . . . ?
O65 Mo18 O47 Mo19 -55.8(9) . . . . ?
O65 Mo18 O46 Mo24 1.6(4) . . . . ?
O65 P2 O66 Mo19 64.9(5) . . . . ?
O65 P2 O66 Mo23 -56.2(6) . . . . ?
O65 P2 O66 Mo20 -175.6(4) . . . . ?
O65 P2 O68 Mo16 -56.4(5) . . . . ?
O65 P2 O68 Mo22 64.4(5) . . . . ?
O65 P2 O68 Mo21 -176.4(4) . . . . ?
O65 P2 O67 Mo13 63.5(6) . . . . ?
O65 P2 O67 Mo14 -176.1(4) . . . . ?
O65 P2 O67 Mo15 -57.3(5) . . . . ?
O46 Mo24 O54 Mo17 -70.9(5) . . . . ?
O46 Mo24 O70 Mo22 -31.5(15) . . . . ?
O46 Mo18 O47 Mo19 -129.3(9) . . . . ?
O27 Mo8 O36 Mo10 -56.3(8) . . . . ?
O27 Mo8 O35 Mo9 59.2(9) . . . . ?
O27 Mo1 O34 Mo8 2.4(4) . . . . ?
O27 Mo2 O20 Mo7 53.2(10) . . . . ?
O27 P1 O13 Mo6 -179.7(4) . . . . ?
O27 P1 O13 Mo3 -59.6(5) . . . . ?
O27 P1 O13 Mo4 59.9(5) . . . . ?
O27 P1 O26 Mo11 179.8(4) . . . . ?
O27 P1 O26 Mo9 -58.9(6) . . . . ?
O27 P1 O26 Mo5 59.6(5) . . . . ?
O27 P1 O28 Mo12 -178.7(4) . . . . ?
O27 P1 O28 Mo7 -58.9(6) . . . . ?
O27 P1 O28 Mo10 61.4(5) . . . . ?
N3 C3 C4 C5 68.2(17) . . . . ?
O61 Mo14 O60 Mo20 133.4(9) . . . . ?
O61 Mo14 O51 Mo15 -167.4(5) . . . . ?
O25 Mo5 O24 Mo1 -132.9(10) . . . . ?
O53 Mo17 O64 Mo13 131.2(9) . . . . ?
O53 Mo17 O44 Mo18 -169.0(5) . . . . ?
O41 Mo18 O47 Mo19 126.9(9) . . . . ?
O41 Mo18 O46 Mo24 -170.0(5) . . . . ?
O26 Mo9 O29 Mo5 2.1(4) . . . . ?
O26 Mo5 O24 Mo1 51.5(10) . . . . ?
O26 P1 O13 Mo6 -59.6(5) . . . . ?
O26 P1 O13 Mo3 60.4(5) . . . . ?
O26 P1 O13 Mo4 180.0(4) . . . . ?
O26 P1 O27 Mo8 60.8(5) . . . . ?
O26 P1 O27 Mo1 -59.1(5) . . . . ?
O26 P1 O27 Mo2 179.7(4) . . . . ?
O26 P1 O28 Mo12 61.3(5) . . . . ?
O26 P1 O28 Mo7 -178.9(4) . . . . ?
O26 P1 O28 Mo10 -58.6(5) . . . . ?
O40 Mo10 O37 Mo9 132.2(10) . . . . ?
O40 Mo10 O31 Mo12 -171.3(5) . . . . ?
O55 Mo24 O54 Mo17 -168.8(5) . . . . ?
O55 Mo24 O70 Mo22 130.7(9) . . . . ?
O59 Mo20 O58 Mo23 -168.9(5) . . . . ?
O59 Mo20 O72 Mo21 129.3(10) . . . . ?
O42 Mo15 O52 Mo13 -167.9(5) . . . . ?
O42 Mo15 O45 Mo18 130.9(10) . . . . ?
O43 Mo19 O50 Mo20 -168.9(5) . . . . ?
O43 Mo19 O48 Mo15 131.2(9) . . . . ?
O83 C27 C24 N12 55.4(14) . . . . ?
O17 Mo12 O9 Mo6 130.8(9) . . . . ?
O4 Mo3 O12 Mo1 133.5(9) . . . . ?
O4 Mo3 O7 Mo5 -128.8(8) . . . . ?
O28 Mo12 O9 Mo6 -54.5(9) . . . . ?
O28 Mo10 O37 Mo9 -51.5(9) . . . . ?
O28 Mo10 O31 Mo12 0.9(4) . . . . ?
O28 P1 O13 Mo6 60.3(5) . . . . ?
O28 P1 O13 Mo3 -179.7(4) . . . . ?
O28 P1 O13 Mo4 -60.1(5) . . . . ?
O28 P1 O27 Mo8 -59.1(5) . . . . ?
O28 P1 O27 Mo1 -179.0(4) . . . . ?
O28 P1 O27 Mo2 59.9(6) . . . . ?
O28 P1 O26 Mo11 -60.2(5) . . . . ?
O28 P1 O26 Mo9 61.0(6) . . . . ?
O28 P1 O26 Mo5 179.6(4) . . . . ?
O1 Mo4 O11 Mo2 -134.5(9) . . . . ?
O1 Mo4 O10 Mo7 130.1(9) . . . . ?
O21 Mo2 O20 Mo7 -130.8(10) . . . . ?
N4 C5 C4 C3 169.1(11) . . . . ?
N4 C6 C9 O81 59.1(15) . . . . ?
N4 C7 C8 O81 -60.3(16) . . . . ?
O57 Mo23 O56 Mo24 128.4(9) . . . . ?
O57 Mo23 O49 Mo19 -171.8(5) . . . . ?
O5 Mo6 O6 Mo3 -171.8(5) . . . . ?
N5 N6 C10 N7 5.2(18) . . . . ?
N8 C15 C16 O82 -59.3(15) . . . . ?
N8 C17 C18 O82 61.1(17) . . . . ?
O38 Mo9 O29 Mo5 -171.7(5) . . . . ?
N6 N5 C11 N7 4.3(14) . . . . ?
N12 C25 C26 O83 -58.4(14) . . . . ?
N12 C23 C22 C21 -70.1(18) . . . . ?
C15 N8 C17 C18 -57.5(15) . . . . ?
C15 N8 C14 C13 58.9(14) . . . . ?
C5 N4 C6 C9 -179.3(10) . . . . ?
C5 N4 C7 C8 -178.1(12) . . . . ?
N1 N2 C2 N3 0.9(16) . . . . ?
C6 N4 C5 C4 -68.7(14) . . . . ?
C6 N4 C7 C8 56.5(14) . . . . ?
N9 N10 C20 N11 1.3(19) . . . . ?
C17 N8 C15 C16 57.2(13) . . . . ?
C17 N8 C14 C13 179.8(11) . . . . ?
N2 N1 C1 N3 1.0(15) . . . . ?
C10 N7 C12 C13 106.5(15) . . . . ?
C10 N7 C11 N5 -1.8(15) . . . . ?
C12 C13 C14 N8 175.2(11) . . . . ?
C12 N7 C10 N6 173.0(12) . . . . ?
C12 N7 C11 N5 -176.9(11) . . . . ?
C27 O83 C26 C25 56.5(15) . . . . ?
C16 O82 C18 C17 -62.2(17) . . . . ?
N10 N9 C19 N11 0.6(18) . . . . ?
C14 C13 C12 N7 175.2(11) . . . . ?
C14 N8 C15 C16 179.0(10) . . . . ?
C14 N8 C17 C18 179.0(12) . . . . ?
C7 N4 C5 C4 168.0(11) . . . . ?
C7 N4 C6 C9 -56.4(13) . . . . ?
C1 N3 C2 N2 -0.3(15) . . . . ?
C1 N3 C3 C4 -88.5(17) . . . . ?
C1 N1 N2 C2 -1.1(15) . . . . ?
C25 N12 C23 C22 170.0(12) . . . . ?
C25 N12 C24 C27 -55.8(13) . . . . ?
C23 N12 C25 C26 -178.1(12) . . . . ?
C23 N12 C24 C27 -179.2(10) . . . . ?
C23 C22 C21 N11 -170.9(16) . . . . ?
C26 O83 C27 C24 -55.3(16) . . . . ?
C9 O81 C8 C7 63.6(17) . . . . ?
C2 N3 C1 N1 -0.5(14) . . . . ?
C2 N3 C3 C4 90.7(16) . . . . ?
C11 N5 N6 C10 -6.0(16) . . . . ?
C11 N7 C10 N6 -2.3(17) . . . . ?
C11 N7 C12 C13 -79.1(16) . . . . ?
C18 O82 C16 C15 61.0(16) . . . . ?
C3 N3 C1 N1 178.8(11) . . . . ?
C3 N3 C2 N2 -179.6(12) . . . . ?
C8 O81 C9 C6 -62.3(16) . . . . ?
C20 N11 C19 N9 0.2(17) . . . . ?
C20 N11 C21 C22 -70(2) . . . . ?
C24 N12 C25 C26 57.7(14) . . . . ?
C24 N12 C23 C22 -68.0(15) . . . . ?
C19 N9 N10 C20 -1.2(19) . . . . ?
C19 N11 C20 N10 -0.9(17) . . . . ?
C19 N11 C21 C22 114.8(19) . . . . ?
C21 N11 C20 N10 -177.1(16) . . . . ?
C21 N11 C19 N9 176.2(16) . . . . ?
